data_4133299
loop_
_publ_author_name
'Mart\'inez-Mart\'inez, Antonio J'
'Tegner, Bengt E.'
'McKay, Alasdair I.'
'Bukvic, Alexander J.'
'Rees, Nicholas H.'
'Tizzard, Graham J.'
'Coles, Simon J.'
'Warren, Mark R.'
'Macgregor, Stuart A.'
'Weller, Andrew S.'

_publ_section_title
;
 Modulation of \s-Alkane Interactions in
 [Rh(L<sub>2</sub>)(alkane)]<sup>+</sup> Solid-State Molecular
 Organometallic (SMOM) Systems by Variation of the Chelating Phosphine and
 Alkane: Access to \h<sup>2</sup>,\h<sup>2</sup>-\s-Alkane Rh(I),
 \h<sup>1</sup>-\s-Alkane Rh(III) Complexes, and Alkane Encapsulation.
;
_journal_issue 44
_journal_name_full 'Journal of the American Chemical Society'
_journal_page_first 14958
_journal_page_last 14970
_journal_paper_doi 10.1021/jacs.8b09364
_journal_volume 140
_journal_year 2018
_chemical_formula_moiety 'C36 H64 P2 Rh, C32 H12 B F24'
_chemical_formula_sum 'C68 H76 B F24 P2 Rh'
_chemical_formula_weight 1524.94
_space_group_crystal_system monoclinic
_space_group_IT_number 14
_space_group_name_Hall '-P 2yn'
_space_group_name_H-M_alt 'P 1 21/n 1'
_atom_sites_solution_hydrogens geom
_atom_sites_solution_primary dual
_audit_creation_date 2018-08-29
_audit_creation_method
;
Olex2 1.2
(compiled 2018.05.29 svn.r3508 for OlexSys, GUI svn.r5506)
;
_cell_angle_alpha 90
_cell_angle_beta 94.0465(18)
_cell_angle_gamma 90
_cell_formula_units_Z 8
_cell_length_a 19.7070(4)
_cell_length_b 34.3875(8)
_cell_length_c 20.3368(4)
_cell_measurement_reflns_used 16612
_cell_measurement_temperature 150.01(10)
_cell_measurement_theta_max 76.2680
_cell_measurement_theta_min 4.2820
_cell_volume 13747.4(5)
_computing_cell_refinement 'CrysAlisPro 1.171.38.43b (Rigaku OD, 2015)'
_computing_data_collection 'CrysAlisPro 1.171.38.43b (Rigaku OD, 2015)'
_computing_data_reduction 'CrysAlisPro 1.171.38.43b (Rigaku OD, 2015)'
_computing_molecular_graphics 'Olex2 (Dolomanov et al., 2009)'
_computing_publication_material 'Olex2 (Dolomanov et al., 2009)'
_computing_structure_refinement 'ShelXL (Sheldrick, 2015)'
_computing_structure_solution 'ShelXT (Sheldrick, 2015)'
_diffrn_ambient_environment N~2~
_diffrn_ambient_temperature 150.01(10)
_diffrn_detector 'CCD plate'
_diffrn_detector_area_resol_mean 10.5035
_diffrn_detector_type Atlas
_diffrn_measured_fraction_theta_full 0.999
_diffrn_measured_fraction_theta_max 0.999
_diffrn_measurement_details
;
List of Runs (angles in degrees, time in seconds):

  # Type    Start    End  Width  t~exp~   \w     \q     \k     \f   Frames
--------------------------------------------------------------------------
  1  \w    -41.00   4.00   1.00    4.00    --  -41.77  37.00 -30.00   45
  2  \w    -93.00 -55.00   1.00    4.00    --  -41.77 125.00  90.00   38
  3  \w    -45.00  31.00   1.00    4.00    --  -41.77  37.00  90.00   76
  4  \w     16.00 100.00   1.00    4.00    --   41.77  57.00   0.00   84
  5  \w     72.00  97.00   1.00   16.00    --  111.00 -77.00 -60.00   25
  6  \w    114.00 141.00   1.00   16.00    --  111.00 -77.00 -60.00   27
  7  \w     41.00  98.00   1.00   16.00    --  111.00 -45.00-180.00   57
  8  \w     46.00  72.00   1.00   16.00    --  111.00 -30.00-180.00   26
  9  \w     55.00 114.00   1.00   16.00    --  111.00-111.00 -30.00   59
 10  \w     99.00 140.00   1.00   16.00    --  111.00-158.00 162.00   41
 11  \w     62.00 103.00   1.00   16.00    --  111.00-118.00 -43.00   41
 12  \w     36.00  83.00   1.00   16.00    --  111.00 -30.00 120.00   47
 13  \w     50.00  96.00   1.00   16.00    --  111.00 -45.00   0.00   46
 14  \w    109.00 176.00   1.00   16.00    --  111.00  30.00  60.00   67
 15  \w     73.00  98.00   1.00   16.00    --  111.00 -45.00-120.00   25
 16  \w    105.00 178.00   1.00   16.00    --  111.00  30.00 -60.00   73
 17  \w     46.00  84.00   1.00   16.00    --  111.00 -45.00  90.00   38
 18  \w     39.00 100.00   1.00   16.00    --  111.00 -94.00   0.00   61
 19  \w    104.00 157.00   1.00   16.00    --  111.00 111.00 120.00   53
 20  \w     38.00  69.00   1.00   16.00    --  111.00 -94.00  30.00   31
 21  \w     51.00  91.00   1.00   16.00    --  111.00 -30.00  30.00   40
;
_diffrn_measurement_device 'four-circle diffractometer'
_diffrn_measurement_device_type 'SuperNova, Dual, Cu at zero, Atlas'
_diffrn_measurement_method '\w scans'
_diffrn_orient_matrix_type 'CrysAlisPro convention (1999,Acta A55,543-557)'
_diffrn_orient_matrix_UB_11 0.0049745000
_diffrn_orient_matrix_UB_12 -0.0443494000
_diffrn_orient_matrix_UB_13 -0.0089350000
_diffrn_orient_matrix_UB_21 -0.0660548000
_diffrn_orient_matrix_UB_22 0.0005455000
_diffrn_orient_matrix_UB_23 -0.0453044000
_diffrn_orient_matrix_UB_31 0.0418970000
_diffrn_orient_matrix_UB_32 0.0062451000
_diffrn_orient_matrix_UB_33 -0.0603306000
_diffrn_radiation_monochromator mirror
_diffrn_radiation_probe x-ray
_diffrn_radiation_type CuK\a
_diffrn_radiation_wavelength 1.54184
_diffrn_reflns_av_unetI/netI 0.0561
_diffrn_reflns_Laue_measured_fraction_full 0.999
_diffrn_reflns_Laue_measured_fraction_max 0.999
_diffrn_reflns_limit_h_max 24
_diffrn_reflns_limit_h_min -24
_diffrn_reflns_limit_k_max 41
_diffrn_reflns_limit_k_min -41
_diffrn_reflns_limit_l_max 24
_diffrn_reflns_limit_l_min -24
_diffrn_reflns_number 26180
_diffrn_reflns_point_group_measured_fraction_full 0.999
_diffrn_reflns_point_group_measured_fraction_max 0.999
_diffrn_reflns_theta_full 67.684
_diffrn_reflns_theta_max 70.075
_diffrn_reflns_theta_min 3.965
_diffrn_source 'micro-focus sealed X-ray tube'
_diffrn_source_type 'SuperNova (Cu) X-ray Source'
_exptl_absorpt_coefficient_mu 3.388
_exptl_absorpt_correction_T_max 1.00000
_exptl_absorpt_correction_T_min 0.66246
_exptl_absorpt_correction_type multi-scan
_exptl_absorpt_process_details
;
CrysAlisPro 1.171.38.43b (Rigaku Oxford Diffraction, 2015)
Empirical absorption correction using spherical harmonics,
 implemented in SCALE3 ABSPACK scaling algorithm.
;
_exptl_crystal_colour orange
_exptl_crystal_colour_primary orange
_exptl_crystal_density_diffrn 1.474
_exptl_crystal_description prism
_exptl_crystal_F_000 6240
_exptl_crystal_size_max 0.18
_exptl_crystal_size_mid 0.16
_exptl_crystal_size_min 0.14
_refine_diff_density_max 2.321
_refine_diff_density_min -1.815
_refine_diff_density_rms 0.143
_refine_ls_extinction_method none
_refine_ls_goodness_of_fit_ref 0.938
_refine_ls_hydrogen_treatment constr
_refine_ls_matrix_type full
_refine_ls_number_parameters 1923
_refine_ls_number_reflns 26180
_refine_ls_number_restraints 999
_refine_ls_restrained_S_all 0.950
_refine_ls_R_factor_all 0.1170
_refine_ls_R_factor_gt 0.0834
_refine_ls_shift/su_max 0.002
_refine_ls_shift/su_mean 0.000
_refine_ls_structure_factor_coef Fsqd
_refine_ls_weighting_details 'w=1/[\s^2^(Fo^2^)+(0.1589P)^2^] where P=(Fo^2^+2Fc^2^)/3'
_refine_ls_weighting_scheme calc
_refine_ls_wR_factor_gt 0.2148
_refine_ls_wR_factor_ref 0.2329
_reflns_Friedel_coverage 0.000
_reflns_number_gt 14936
_reflns_number_total 26180
_reflns_threshold_expression 'I > 2\s(I)'
_cod_data_source_file ja8b09364_si_002.cif
_cod_data_source_block 3-COD
_cod_database_code 4133299
_shelx_shelxl_version_number 2018/1
_chemical_oxdiff_formula 'C68 H76 B1 F24 Rh P2'
_shelx_space_group_comment
;
The symmetry employed for this shelxl refinement is uniquely defined
by the following loop, which should always be used as a source of
symmetry information in preference to the above space-group names.
They are only intended as comments.
;
_shelx_estimated_absorpt_t_max 0.648
_shelx_estimated_absorpt_t_min 0.581
_reflns_odcompleteness_completeness 99.62
_reflns_odcompleteness_iscentric 1
_reflns_odcompleteness_theta 74.33
_olex2_refinement_description
;
1. Twinned data refinement
 Scales: 0.560(16)
 0.440(16)
2. Fixed Uiso
 At 1.2 times of:
  All C(H) groups, All C(H,H) groups
3. Restrained distances
 F1-F2 \\sim F1-F3 \\sim F2-F3 \\sim F2A-F1A \\sim F2A-F3A \\sim F1A-F3A
 with sigma of 0.04
 F10-F11 \\sim F10-F12 \\sim F11-F12 \\sim F11A-F12A \\sim F11A-F10A \\sim
F12A-F10A
 with sigma of 0.04
 F25-F26 \\sim F25-F27 \\sim F26-F27 \\sim F25A-F27A \\sim F25A-F26A \\sim
F27A-F26A
 with sigma of 0.04
 F34-F35 \\sim F34-F36 \\sim F35-F36 \\sim F34A-F36A \\sim F34A-F35A \\sim
F36A-F35A \\sim F35B-F36B ~
 F35B-F34B \\sim F36B-F34B
 with sigma of 0.04
 P4-C92 \\sim P4A-C92A
 with sigma of 0.02
 C43-F1 \\sim C43-F2 \\sim C43-F3 \\sim C43-F2A \\sim C43-F1A \\sim C43-F3A
 with sigma of 0.01
 C52-F10 \\sim C52-F11 \\sim C52-F12 \\sim C52-F11A \\sim C52-F12A \\sim
C52-F10A
 with sigma of 0.01
 C111-F25 \\sim C111-F26 \\sim C111-F27 \\sim C111-F25A \\sim C111-F27A \\sim
C111-F26A
 with sigma of 0.01
 C120-F34 \\sim C120-F35 \\sim C120-F36 \\sim C120-F34A \\sim C120-F36A \\sim
C120-F35A \\sim C120-
 F35B \\sim C120-F36B \\sim C120-F34B
 with sigma of 0.01
 Rh2-P4 \\sim Rh2A-P4A \\sim Rh2-P3 \\sim Rh2A-P4B
 with sigma of 0.02
 C92A-C91A \\sim C92-C91 \\sim C91A-C90A \\sim C91-C90 \\sim C90A-C89A \\sim
C90-C89
 with sigma of 0.02
 P3-C89 \\sim P4B-C89A
 with sigma of 0.02
 P4B-C83 \\sim P4B-C77 \\sim P3-C77 \\sim P3-C83
 with sigma of 0.02
4. Uiso/Uaniso restraints and constraints
C43 \\sim F1 \\sim F2 \\sim F3 \\sim F2A \\sim F1A \\sim F3A: within 2A with
sigma of 0.01 and sigma for terminal atoms of 0.01
C52 \\sim F10 \\sim F11 \\sim F12 \\sim F11A \\sim F12A \\sim F10A: within 2A
with sigma of 0.01 and sigma for terminal atoms of 0.01
C111 \\sim F25 \\sim F26 \\sim F27 \\sim F25A \\sim F27A \\sim F26A: within 2A
with sigma of 0.01 and sigma for terminal atoms of 0.01
C120 \\sim F34 \\sim F35 \\sim F36 \\sim F34A \\sim F36A \\sim F35A \\sim F35B
\\sim F36B \\sim F34B: within 2A with sigma of 0.01 and sigma for terminal
atoms of 0.01
C92 \\sim C91 \\sim C90 \\sim C89 \\sim P3: within 2A with sigma of 0.01 and
sigma for terminal atoms of 0.01
C84 \\sim P3 \\sim C89 \\sim C90 \\sim C91 \\sim C92 \\sim P4B \\sim P4A \\sim
C90A \\sim C89A \\sim C91A \\sim C92A \\sim P4: within 2A with sigma of 0.01
and sigma for terminal atoms of 0.01
Uanis(F1) \\sim Ueq, Uanis(F1A) \\sim Ueq: with sigma of 0.01 and sigma for
terminal atoms of 0.02
Uanis(F36A) \\sim Ueq, Uanis(F36B) \\sim Ueq: with sigma of 0.01 and sigma for
terminal atoms of 0.02
Uanis(F36) \\sim Ueq, Uanis(F36A) \\sim Ueq: with sigma of 0.01 and sigma for
terminal atoms of 0.02
Uanis(F35) \\sim Ueq, Uanis(F35A) \\sim Ueq: with sigma of 0.01 and sigma for
terminal atoms of 0.02
Uanis(F35) \\sim Ueq, Uanis(F35B) \\sim Ueq: with sigma of 0.01 and sigma for
terminal atoms of 0.02
Uanis(F36A) = Uanis(F36B)
Uanis(Rh2) = Uanis(Rh2A)
5. Rigid body (RIGU) restrains
 C43, F1, F2, F3, F2A, F1A, F3A
 with sigma for 1-2 distances of 0.004 and sigma for 1-3 distances of 0.004
 C52, F10, F11, F12, F11A, F12A, F10A
 with sigma for 1-2 distances of 0.004 and sigma for 1-3 distances of 0.004
 C111, F25, F26, F27, F25A, F27A, F26A
 with sigma for 1-2 distances of 0.004 and sigma for 1-3 distances of 0.004
 C120, F34, F35, F36, F34A, F36A, F35A, F35B, F36B, F34B
 with sigma for 1-2 distances of 0.004 and sigma for 1-3 distances of 0.004
 P4, C92, C91, C90, C89, P3
 with sigma for 1-2 distances of 0.004 and sigma for 1-3 distances of 0.004
 Rh2A, Rh2, P3, P4B, P4A, P4, C92, C90A, C90, C89, C89A, C91A, C91, C92A
 with sigma for 1-2 distances of 0.004 and sigma for 1-3 distances of 0.004
6. Others
 1*[Sof(F34)+Sof(F35)+Sof(F36)]+1*[Sof(F34A)+Sof(F36A)+Sof(F35A)]+1*[Sof(F35B)+
 Sof(F36B)+Sof(F34B)]=1 with esd of 0.0001
 Sof(F2A)=Sof(F1A)=Sof(F3A)=1-FVAR(1)
 Sof(F1)=Sof(F2)=Sof(F3)=FVAR(1)
 Sof(F11A)=Sof(F12A)=Sof(F10A)=1-FVAR(2)
 Sof(F10)=Sof(F11)=Sof(F12)=FVAR(2)
 Sof(F25A)=Sof(F27A)=Sof(F26A)=1-FVAR(3)
 Sof(F25)=Sof(F26)=Sof(F27)=FVAR(3)
 Sof(F34)=Sof(F35)=Sof(F36)=FVAR(4)
 Sof(F34A)=Sof(F36A)=Sof(F35A)=FVAR(5)
 Sof(F35B)=Sof(F36B)=Sof(F34B)=FVAR(6)
 Sof(Rh2A)=Sof(P4B)=Sof(P4A)=Sof(C90A)=Sof(H90C)=Sof(H90D)=Sof(C89A)=Sof(H89C)=
 Sof(H89D)=Sof(C91A)=Sof(H91C)=Sof(H91D)=Sof(C92A)=Sof(H92C)=Sof(H92D)=1-FVAR(7)
 Sof(Rh2)=Sof(P3)=Sof(P4)=Sof(C89)=Sof(H89A)=Sof(H89B)=Sof(C90)=Sof(H90A)=
 Sof(H90B)=Sof(C91)=Sof(H91A)=Sof(H91B)=Sof(C92)=Sof(H92A)=Sof(H92B)=FVAR(7)
7.a Ternary CH refined with riding coordinates:
 C1(H1), C2(H2), C5(H5), C6(H6), C9(H9), C15(H15), C25(H25), C31(H31),
 C69(H69), C70(H70), C73(H73), C74(H74), C77(H77), C83(H83), C93(H93), C99(H99)
7.b Secondary CH2 refined with riding coordinates:
 C3(H3A,H3B), C4(H4A,H4B), C7(H7A,H7B), C8(H8A,H8B), C10(H10K,H10L), C11(H11A,
 H11B), C12(H12A,H12B), C13(H13A,H13B), C14(H14A,H14B), C16(H16A,H16B),
 C17(H17A,H17B), C18(H18A,H18B), C19(H19A,H19B), C20(H20A,H20B), C21(H21A,H21B),
  C22(H22A,H22B), C23(H23A,H23B), C24(H24A,H24B), C26(H26A,H26B), C27(H27A,
 H27B), C28(H28A,H28B), C29(H29A,H29B), C30(H30A,H30B), C32(H32A,H32B),
 C33(H33A,H33B), C34(H34A,H34B), C35(H35A,H35B), C36(H36A,H36B), C71(H71A,H71B),
  C72(H72A,H72B), C75(H75A,H75B), C76(H76A,H76B), C78(H78A,H78B), C79(H79A,
 H79B), C80(H80A,H80B), C81(H81A,H81B), C82(H82A,H82B), C84(H84A,H84B),
 C85(H85A,H85B), C86(H86A,H86B), C87(H87A,H87B), C88(H88A,H88B), C94(H94A,H94B),
  C95(H95A,H95B), C96(H96A,H96B), C97(H97A,H97B), C98(H98A,H98B), C100(H10A,
 H10B), C101(H10C,H10D), C102(H10E,H10F), C103(H10G,H10H), C104(H10I,H10J),
 C89(H89A,H89B), C90(H90A,H90B), C91(H91A,H91B), C92(H92A,H92B), C90A(H90C,
 H90D), C89A(H89C,H89D), C91A(H91C,H91D), C92A(H92C,H92D)
7.c Aromatic/amide H refined with riding coordinates:
 C38(H38), C40(H40), C42(H42), C46(H46), C48(H48), C50(H50), C54(H54),
 C56(H56), C58(H58), C62(H62), C64(H64), C66(H66), C106(H106), C108(H108),
 C110(H110), C114(H114), C116(H116), C118(H118), C122(H122), C124(H124),
 C126(H126), C130(H130), C132(H132), C134(H134)
;
_olex2_submission_special_instructions 'No special instructions were received'
_oxdiff_exptl_absorpt_empirical_details
;
Empirical correction (ABSPACK) includes:
- Absorption correction using spherical harmonics
- Frame scaling
;
_oxdiff_exptl_absorpt_empirical_full_max 1.461
_oxdiff_exptl_absorpt_empirical_full_min 0.589

loop_
_space_group_symop_operation_xyz
'x, y, z'
'-x+1/2, y+1/2, -z+1/2'
'-x, -y, -z'
'x-1/2, -y-1/2, z-1/2'

loop_
_atom_site_label
_atom_site_type_symbol
_atom_site_fract_x
_atom_site_fract_y
_atom_site_fract_z
_atom_site_U_iso_or_equiv
_atom_site_adp_type
_atom_site_occupancy
_atom_site_site_symmetry_order
_atom_site_calc_flag
_atom_site_refinement_flags_posn
_atom_site_refinement_flags_adp
_atom_site_refinement_flags_occupancy
_atom_site_disorder_assembly
_atom_site_disorder_group
Rh1 Rh 0.25186(2) 0.52415(2) 0.25133(2) 0.03172(13) Uani 1 1 d . . . . .
P1 P 0.28382(7) 0.48089(4) 0.16893(6) 0.0337(3) Uani 1 1 d . . . . .
P2 P 0.21688(6) 0.47570(4) 0.32503(6) 0.0306(3) Uani 1 1 d . . . . .
F4 F 0.8478(2) 0.46376(13) 0.5011(2) 0.0686(12) Uani 1 1 d . . . . .
F5 F 0.8037(2) 0.40816(16) 0.5117(2) 0.0750(14) Uani 1 1 d . . . . .
F6 F 0.8769(2) 0.41830(15) 0.44017(19) 0.0659(12) Uani 1 1 d . . . . .
F19 F 0.5135(3) 0.56857(16) 0.3442(3) 0.0809(15) Uani 1 1 d . . . . .
F20 F 0.5937(2) 0.60618(15) 0.37968(19) 0.0678(13) Uani 1 1 d . . . . .
F21 F 0.5177(2) 0.62678(15) 0.3083(2) 0.0711(13) Uani 1 1 d . . . . .
F28 F 0.3466(2) 0.71655(13) 0.4815(2) 0.0644(11) Uani 1 1 d . . . . .
F29 F 0.3066(2) 0.65995(14) 0.49515(19) 0.0654(12) Uani 1 1 d . . . . .
F30 F 0.37737(19) 0.67032(14) 0.42161(18) 0.0578(10) Uani 1 1 d . . . . .
F37 F 0.4252(3) 0.83361(19) 0.4269(2) 0.102(2) Uani 1 1 d . . . . .
F38 F 0.3239(3) 0.85352(15) 0.4265(2) 0.0758(15) Uani 1 1 d . . . . .
F39 F 0.3996(3) 0.88946(13) 0.3906(2) 0.0699(13) Uani 1 1 d . . . . .
F40 F 0.4759(2) 0.87220(15) 0.1721(2) 0.0669(12) Uani 1 1 d . . . . .
F41 F 0.3966(2) 0.85318(15) 0.10319(19) 0.0654(12) Uani 1 1 d . . . . .
F42 F 0.4739(3) 0.81332(15) 0.1389(3) 0.0803(16) Uani 1 1 d . . . . .
F43 F -0.0012(3) 0.81280(17) 0.3233(3) 0.0949(19) Uani 1 1 d . . . . .
F44 F 0.0778(3) 0.85048(18) 0.3580(2) 0.0794(16) Uani 1 1 d . . . . .
F45 F 0.0026(2) 0.87081(15) 0.2881(2) 0.0706(13) Uani 1 1 d . . . . .
C1 C 0.3225(4) 0.5719(2) 0.2284(4) 0.0565(17) Uani 1 1 d . . . . .
H1 H 0.366727 0.562494 0.212906 0.068 Uiso 1 1 calc R . . . .
C2 C 0.2707(4) 0.5719(2) 0.1803(3) 0.0539(17) Uani 1 1 d . . . . .
H2 H 0.284212 0.562537 0.136495 0.065 Uiso 1 1 calc R . . . .
C3 C 0.2095(5) 0.5989(2) 0.1761(4) 0.075(3) Uani 1 1 d . . . . .
H3A H 0.223449 0.624438 0.159176 0.090 Uiso 1 1 calc R . . . .
H3B H 0.174366 0.588029 0.143990 0.090 Uiso 1 1 calc R . . . .
C4 C 0.1791(5) 0.6047(3) 0.2404(5) 0.086(3) Uani 1 1 d . . . . .
H4A H 0.130504 0.611516 0.231569 0.103 Uiso 1 1 calc R . . . .
H4B H 0.201842 0.627179 0.263016 0.103 Uiso 1 1 calc R . . . .
C5 C 0.1839(4) 0.5707(2) 0.2861(4) 0.0587(18) Uani 1 1 d . . . . .
H5 H 0.138909 0.560961 0.299147 0.070 Uiso 1 1 calc R . . . .
C6 C 0.2354(4) 0.5659(2) 0.3330(4) 0.0554(17) Uani 1 1 d . . . . .
H6 H 0.220883 0.552921 0.373754 0.066 Uiso 1 1 calc R . . . .
C7 C 0.2983(5) 0.5917(3) 0.3456(5) 0.077(2) Uani 1 1 d . . . . .
H7A H 0.285099 0.616080 0.367300 0.093 Uiso 1 1 calc R . . . .
H7B H 0.332031 0.578151 0.375808 0.093 Uiso 1 1 calc R . . . .
C8 C 0.3307(5) 0.6016(3) 0.2820(4) 0.075(2) Uani 1 1 d . . . . .
H8A H 0.310980 0.626408 0.264868 0.090 Uiso 1 1 calc R . . . .
H8B H 0.379890 0.605958 0.292464 0.090 Uiso 1 1 calc R . . . .
C9 C 0.2280(3) 0.48771(19) 0.0925(2) 0.0398(13) Uani 1 1 d . . . . .
H9 H 0.244793 0.511478 0.070417 0.048 Uiso 1 1 calc R . . . .
C10 C 0.1554(3) 0.4966(2) 0.1096(3) 0.0472(15) Uani 1 1 d . . . . .
H10K H 0.155971 0.518102 0.141978 0.057 Uiso 1 1 calc R . . . .
H10L H 0.135759 0.473394 0.129940 0.057 Uiso 1 1 calc R . . . .
C11 C 0.1107(4) 0.5081(3) 0.0472(3) 0.065(2) Uani 1 1 d . . . . .
H11A H 0.063542 0.512881 0.059083 0.077 Uiso 1 1 calc R . . . .
H11B H 0.128189 0.532568 0.028960 0.077 Uiso 1 1 calc R . . . .
C12 C 0.1106(4) 0.4762(3) -0.0051(3) 0.066(2) Uani 1 1 d . . . . .
H12A H 0.087905 0.452698 0.011064 0.079 Uiso 1 1 calc R . . . .
H12B H 0.084530 0.485076 -0.045742 0.079 Uiso 1 1 calc R . . . .
C13 C 0.1825(4) 0.4661(2) -0.0207(3) 0.0545(17) Uani 1 1 d . . . . .
H13A H 0.202983 0.488626 -0.042203 0.065 Uiso 1 1 calc R . . . .
H13B H 0.181218 0.444045 -0.052174 0.065 Uiso 1 1 calc R . . . .
C14 C 0.2271(3) 0.4550(2) 0.0413(3) 0.0473(14) Uani 1 1 d . . . . .
H14A H 0.209324 0.430943 0.060548 0.057 Uiso 1 1 calc R . . . .
H14B H 0.274093 0.449836 0.029362 0.057 Uiso 1 1 calc R . . . .
C15 C 0.3724(3) 0.4909(2) 0.1485(3) 0.0443(14) Uani 1 1 d . . . . .
H15 H 0.373651 0.518876 0.135153 0.053 Uiso 1 1 calc R . . . .
C16 C 0.3998(3) 0.4674(3) 0.0911(3) 0.071(3) Uani 1 1 d . . . . .
H16A H 0.402399 0.439500 0.102839 0.085 Uiso 1 1 calc R . . . .
H16B H 0.368543 0.470264 0.051064 0.085 Uiso 1 1 calc R . . . .
C17 C 0.4701(4) 0.4823(4) 0.0774(4) 0.091(4) Uani 1 1 d . . . . .
H17A H 0.465856 0.509178 0.060046 0.109 Uiso 1 1 calc R . . . .
H17B H 0.488686 0.465924 0.042958 0.109 Uiso 1 1 calc R . . . .
C18 C 0.5200(4) 0.4823(4) 0.1384(4) 0.080(3) Uani 1 1 d . . . . .
H18A H 0.530177 0.455078 0.151675 0.096 Uiso 1 1 calc R . . . .
H18B H 0.563141 0.494637 0.127310 0.096 Uiso 1 1 calc R . . . .
C19 C 0.4925(4) 0.5034(3) 0.1944(4) 0.065(2) Uani 1 1 d . . . . .
H19A H 0.487401 0.531332 0.183251 0.078 Uiso 1 1 calc R . . . .
H19B H 0.524703 0.501156 0.233844 0.078 Uiso 1 1 calc R . . . .
C20 C 0.4234(3) 0.4867(2) 0.2098(3) 0.0508(16) Uani 1 1 d . . . . .
H20A H 0.405964 0.500726 0.247596 0.061 Uiso 1 1 calc R . . . .
H20B H 0.428476 0.458896 0.221847 0.061 Uiso 1 1 calc R . . . .
C21 C 0.2817(4) 0.42765(18) 0.1814(3) 0.0448(14) Uani 1 1 d . . . . .
H21A H 0.233927 0.418622 0.178516 0.054 Uiso 1 1 calc R . . . .
H21B H 0.305367 0.414622 0.146092 0.054 Uiso 1 1 calc R . . . .
C22 C 0.3158(3) 0.4165(2) 0.2481(3) 0.0461(14) Uani 1 1 d . . . . .
H22A H 0.353016 0.397815 0.241797 0.055 Uiso 1 1 calc R . . . .
H22B H 0.336001 0.439960 0.269906 0.055 Uiso 1 1 calc R . . . .
C23 C 0.2654(3) 0.39842(19) 0.2917(3) 0.0463(14) Uani 1 1 d . . . . .
H23A H 0.248562 0.373805 0.271282 0.056 Uiso 1 1 calc R . . . .
H23B H 0.289311 0.391914 0.334764 0.056 Uiso 1 1 calc R . . . .
C24 C 0.2054(3) 0.42383(18) 0.3036(3) 0.0432(13) Uani 1 1 d . . . . .
H24A H 0.181377 0.411593 0.339366 0.052 Uiso 1 1 calc R . . . .
H24B H 0.174186 0.422643 0.263306 0.052 Uiso 1 1 calc R . . . .
C25 C 0.1298(3) 0.48684(17) 0.3485(2) 0.0340(11) Uani 1 1 d . . . . .
H25 H 0.130277 0.514894 0.361508 0.041 Uiso 1 1 calc R . . . .
C26 C 0.0800(3) 0.4838(2) 0.2861(3) 0.0431(13) Uani 1 1 d . . . . .
H26A H 0.098349 0.498419 0.249399 0.052 Uiso 1 1 calc R . . . .
H26B H 0.074987 0.456194 0.272534 0.052 Uiso 1 1 calc R . . . .
C27 C 0.0107(3) 0.5002(2) 0.3006(4) 0.0565(17) Uani 1 1 d . . . . .
H27A H -0.021230 0.497429 0.261102 0.068 Uiso 1 1 calc R . . . .
H27B H 0.015328 0.528301 0.310834 0.068 Uiso 1 1 calc R . . . .
C28 C -0.0182(3) 0.4793(3) 0.3588(4) 0.0618(19) Uani 1 1 d . . . . .
H28A H -0.061517 0.491707 0.369056 0.074 Uiso 1 1 calc R . . . .
H28B H -0.027942 0.451835 0.346660 0.074 Uiso 1 1 calc R . . . .
C29 C 0.0311(3) 0.4806(2) 0.4186(3) 0.0545(17) Uani 1 1 d . . . . .
H29A H 0.012512 0.465207 0.454323 0.065 Uiso 1 1 calc R . . . .
H29B H 0.035826 0.507849 0.433981 0.065 Uiso 1 1 calc R . . . .
C30 C 0.1012(3) 0.4649(2) 0.4054(3) 0.0415(13) Uani 1 1 d . . . . .
H30A H 0.132265 0.467694 0.445499 0.050 Uiso 1 1 calc R . . . .
H30B H 0.097640 0.436843 0.394415 0.050 Uiso 1 1 calc R . . . .
C31 C 0.2717(3) 0.47808(18) 0.4027(2) 0.0379(12) Uani 1 1 d . . . . .
H31 H 0.254492 0.500723 0.427561 0.045 Uiso 1 1 calc R . . . .
C32 C 0.3459(3) 0.4878(2) 0.3915(3) 0.0432(13) Uani 1 1 d . . . . .
H32A H 0.347458 0.509602 0.359904 0.052 Uiso 1 1 calc R . . . .
H32B H 0.367852 0.464941 0.372219 0.052 Uiso 1 1 calc R . . . .
C33 C 0.3853(4) 0.4990(2) 0.4570(3) 0.0555(17) Uani 1 1 d . . . . .
H33A H 0.433481 0.504078 0.449102 0.067 Uiso 1 1 calc R . . . .
H33B H 0.365833 0.523187 0.474270 0.067 Uiso 1 1 calc R . . . .
C34 C 0.3814(4) 0.4666(2) 0.5080(3) 0.0562(17) Uani 1 1 d . . . . .
H34A H 0.407686 0.443844 0.494100 0.067 Uiso 1 1 calc R . . . .
H34B H 0.402427 0.475688 0.550950 0.067 Uiso 1 1 calc R . . . .
C35 C 0.3089(4) 0.4543(3) 0.5164(3) 0.0578(18) Uani 1 1 d . . . . .
H35A H 0.284618 0.475853 0.536903 0.069 Uiso 1 1 calc R . . . .
H35B H 0.309011 0.431699 0.546492 0.069 Uiso 1 1 calc R . . . .
C36 C 0.2703(3) 0.4434(2) 0.4501(3) 0.0487(15) Uani 1 1 d . . . . .
H36A H 0.292152 0.420537 0.430727 0.058 Uiso 1 1 calc R . . . .
H36B H 0.222689 0.436474 0.457465 0.058 Uiso 1 1 calc R . . . .
C37 C 0.7333(3) 0.48099(15) 0.3180(2) 0.0276(9) Uani 1 1 d . . . . .
C38 C 0.6675(3) 0.46579(17) 0.3226(2) 0.0323(10) Uani 1 1 d . . . . .
H38 H 0.632675 0.472442 0.289842 0.039 Uiso 1 1 calc R . . . .
C39 C 0.6523(3) 0.44130(17) 0.3738(3) 0.0349(11) Uani 1 1 d . . . . .
C40 C 0.7020(3) 0.43009(16) 0.4215(2) 0.0352(11) Uani 1 1 d . . . . .
H40 H 0.691508 0.413323 0.456452 0.042 Uiso 1 1 calc R . . . .
C41 C 0.7665(3) 0.44374(15) 0.4169(2) 0.0304(10) Uani 1 1 d . . . . .
C42 C 0.7826(3) 0.46837(15) 0.3661(2) 0.0287(10) Uani 1 1 d . . . . .
H42 H 0.828301 0.476823 0.363920 0.034 Uiso 1 1 calc R . . . .
C43 C 0.5812(3) 0.42653(18) 0.3775(3) 0.0607(14) Uani 1 1 d D U . . .
C44 C 0.8231(3) 0.43283(18) 0.4671(3) 0.0389(12) Uani 1 1 d . . . . .
C45 C 0.7669(3) 0.47884(15) 0.1958(2) 0.0287(10) Uani 1 1 d . . . . .
C46 C 0.7189(3) 0.46716(16) 0.1466(2) 0.0328(11) Uani 1 1 d . . . . .
H46 H 0.673827 0.476967 0.146641 0.039 Uiso 1 1 calc R . . . .
C47 C 0.7353(3) 0.44109(17) 0.0965(2) 0.0360(11) Uani 1 1 d . . . . .
C48 C 0.8003(3) 0.42555(18) 0.0955(3) 0.0409(12) Uani 1 1 d . . . . .
H48 H 0.811694 0.408513 0.061245 0.049 Uiso 1 1 calc R . . . .
C49 C 0.8477(3) 0.43554(17) 0.1458(3) 0.0379(12) Uani 1 1 d . . . . .
C50 C 0.8315(3) 0.46150(16) 0.1950(2) 0.0339(11) Uani 1 1 d . . . . .
H50 H 0.865205 0.467652 0.229172 0.041 Uiso 1 1 calc R . . . .
C51 C 0.6815(4) 0.4303(2) 0.0438(3) 0.0497(15) Uani 1 1 d . . . . .
C52 C 0.9179(4) 0.41874(19) 0.1464(3) 0.0692(16) Uani 1 1 d D U . . .
C53 C 0.8158(3) 0.53782(15) 0.2722(2) 0.0293(10) Uani 1 1 d . . . . .
C54 C 0.8296(3) 0.55525(16) 0.3343(2) 0.0322(10) Uani 1 1 d . . . . .
H54 H 0.801935 0.548567 0.369059 0.039 Uiso 1 1 calc R . . . .
C55 C 0.8821(3) 0.58190(17) 0.3470(3) 0.0370(11) Uani 1 1 d . . . . .
C56 C 0.9241(3) 0.59275(18) 0.2973(3) 0.0393(12) Uani 1 1 d . . . . .
H56 H 0.960749 0.610401 0.305841 0.047 Uiso 1 1 calc R . . . .
C57 C 0.9102(3) 0.57687(18) 0.2359(3) 0.0382(12) Uani 1 1 d . . . . .
C58 C 0.8572(3) 0.55016(17) 0.2228(2) 0.0340(11) Uani 1 1 d . . . . .
H58 H 0.849041 0.540177 0.179398 0.041 Uiso 1 1 calc R . . . .
C59 C 0.8971(4) 0.5982(2) 0.4142(3) 0.0491(15) Uani 1 1 d . . . . .
C60 C 0.9529(3) 0.5882(2) 0.1800(3) 0.0483(15) Uani 1 1 d . . . . .
C61 C 0.6877(3) 0.53899(16) 0.2366(2) 0.0314(10) Uani 1 1 d . . . . .
C62 C 0.6481(3) 0.55420(16) 0.2855(3) 0.0335(11) Uani 1 1 d . . . . .
H62 H 0.655524 0.545080 0.329530 0.040 Uiso 1 1 calc R . . . .
C63 C 0.5977(3) 0.58256(19) 0.2710(3) 0.0399(12) Uani 1 1 d . . . . .
C64 C 0.5860(3) 0.59713(18) 0.2078(3) 0.0429(13) Uani 1 1 d . . . . .
H64 H 0.551738 0.616062 0.197689 0.051 Uiso 1 1 calc R . . . .
C65 C 0.6263(3) 0.58303(18) 0.1598(3) 0.0401(12) Uani 1 1 d . . . . .
C66 C 0.6760(3) 0.55479(17) 0.1737(3) 0.0361(11) Uani 1 1 d . . . . .
H66 H 0.702594 0.546099 0.139442 0.043 Uiso 1 1 calc R . . . .
C67 C 0.5556(3) 0.5963(2) 0.3254(3) 0.0481(14) Uani 1 1 d . . . . .
C68 C 0.6115(4) 0.5969(2) 0.0911(3) 0.0553(17) Uani 1 1 d . . . . .
C69 C 0.8242(4) 0.3219(2) 0.2473(3) 0.0555(16) Uani 1 1 d . . . A 3
H69 H 0.869129 0.312729 0.233446 0.067 Uiso 1 1 calc R . . A 3
C70 C 0.7748(4) 0.32222(19) 0.1976(3) 0.0505(16) Uani 1 1 d . . . A 3
H70 H 0.789751 0.312647 0.154520 0.061 Uiso 1 1 calc R . . A 3
C71 C 0.7118(5) 0.3485(3) 0.1915(5) 0.079(3) Uani 1 1 d . . . A 3
H71A H 0.725965 0.374752 0.177915 0.095 Uiso 1 1 calc R . . A 3
H71B H 0.679803 0.338168 0.156042 0.095 Uiso 1 1 calc R . . A 3
C72 C 0.6754(5) 0.3522(3) 0.2524(5) 0.084(3) Uani 1 1 d . . . A 3
H72A H 0.692211 0.375808 0.276090 0.101 Uiso 1 1 calc R . . A 3
H72B H 0.626520 0.356237 0.239571 0.101 Uiso 1 1 calc R . . A 3
C73 C 0.6816(4) 0.3191(2) 0.2986(4) 0.0572(17) Uani 1 1 d . . . A 3
H73 H 0.637121 0.308357 0.310894 0.069 Uiso 1 1 calc R . . A 3
C74 C 0.7338(4) 0.3172(2) 0.3491(3) 0.0506(15) Uani 1 1 d . . . A 3
H74 H 0.719465 0.304900 0.390463 0.061 Uiso 1 1 calc R . . A 3
C75 C 0.7938(5) 0.3437(3) 0.3598(5) 0.085(3) Uani 1 1 d . . . A 3
H75A H 0.777931 0.368528 0.377897 0.102 Uiso 1 1 calc R . . A 3
H75B H 0.825999 0.331868 0.393620 0.102 Uiso 1 1 calc R . . A 3
C76 C 0.8302(5) 0.3522(3) 0.3024(5) 0.079(3) Uani 1 1 d . . . A 3
H76A H 0.878929 0.355355 0.316707 0.095 Uiso 1 1 calc R . . A 3
H76B H 0.813701 0.377402 0.284114 0.095 Uiso 1 1 calc R . . A 3
C77 C 0.7375(3) 0.2357(2) 0.1126(3) 0.0466(15) Uani 1 1 d D . . A 3
H77 H 0.755867 0.258533 0.089256 0.056 Uiso 1 1 calc R . . A 3
C78 C 0.7382(4) 0.2016(2) 0.0630(3) 0.0539(17) Uani 1 1 d . . . A 3
H78A H 0.785692 0.194720 0.055128 0.065 Uiso 1 1 calc R . . A 3
H78B H 0.716056 0.178528 0.081145 0.065 Uiso 1 1 calc R . . A 3
C79 C 0.6998(4) 0.2140(3) -0.0021(3) 0.066(2) Uani 1 1 d . . . A 3
H79A H 0.724615 0.235689 -0.021729 0.079 Uiso 1 1 calc R . . A 3
H79B H 0.698665 0.191962 -0.033417 0.079 Uiso 1 1 calc R . . A 3
C80 C 0.6271(4) 0.2270(3) 0.0076(3) 0.071(2) Uani 1 1 d . . . A 3
H80A H 0.605491 0.236514 -0.034811 0.085 Uiso 1 1 calc R . . A 3
H80B H 0.600386 0.204500 0.021878 0.085 Uiso 1 1 calc R . . A 3
C81 C 0.6262(4) 0.2591(3) 0.0589(4) 0.068(2) Uani 1 1 d . . . A 3
H81A H 0.578551 0.265691 0.066663 0.082 Uiso 1 1 calc R . . A 3
H81B H 0.648261 0.282615 0.042309 0.082 Uiso 1 1 calc R . . A 3
C82 C 0.6637(3) 0.2463(2) 0.1240(3) 0.0548(17) Uani 1 1 d . . . A 3
H82A H 0.662948 0.267663 0.156618 0.066 Uiso 1 1 calc R . . A 3
H82B H 0.640375 0.223526 0.141962 0.066 Uiso 1 1 calc R . . A 3
C83 C 0.8789(3) 0.24379(18) 0.1674(3) 0.0391(12) Uani 1 1 d D . . A 3
H83 H 0.877472 0.272299 0.157644 0.047 Uiso 1 1 calc R . . A 3
C84 C 0.9305(3) 0.2388(2) 0.2282(3) 0.0493(15) Uani 1 1 d . U . A 3
H84A H 0.912279 0.251144 0.267255 0.059 Uiso 1 1 calc R . . A 3
H84B H 0.937313 0.210760 0.237809 0.059 Uiso 1 1 calc R . . A 3
C85 C 0.9982(4) 0.2574(2) 0.2145(4) 0.0588(17) Uani 1 1 d . . . A 3
H85A H 0.991709 0.285746 0.207775 0.071 Uiso 1 1 calc R . . A 3
H85B H 1.031141 0.253634 0.252991 0.071 Uiso 1 1 calc R . . A 3
C86 C 1.0262(3) 0.2398(2) 0.1540(4) 0.0600(18) Uani 1 1 d . . . A 3
H86A H 1.037805 0.212187 0.162913 0.072 Uiso 1 1 calc R . . A 3
H86B H 1.068540 0.253554 0.144470 0.072 Uiso 1 1 calc R . . A 3
C87 C 0.9759(4) 0.2422(3) 0.0943(4) 0.0602(19) Uani 1 1 d . . . A 3
H87A H 0.994760 0.228447 0.056985 0.072 Uiso 1 1 calc R . . A 3
H87B H 0.969409 0.269846 0.081598 0.072 Uiso 1 1 calc R . . A 3
C88 C 0.9071(3) 0.2245(2) 0.1074(3) 0.0457(14) Uani 1 1 d . . . A 3
H88A H 0.874843 0.228223 0.068352 0.055 Uiso 1 1 calc R . . A 3
H88B H 0.912357 0.196232 0.115365 0.055 Uiso 1 1 calc R . . A 3
C93 C 0.7810(3) 0.23182(19) 0.4235(3) 0.0430(13) Uani 1 1 d . . . A 3
H93 H 0.765161 0.255527 0.446371 0.052 Uiso 1 1 calc R . . A 3
C94 C 0.8545(3) 0.2401(2) 0.4063(3) 0.0505(15) Uani 1 1 d . . . A 3
H94A H 0.873089 0.216905 0.384911 0.061 Uiso 1 1 calc R . . A 3
H94B H 0.854671 0.261986 0.374691 0.061 Uiso 1 1 calc R . . A 3
C95 C 0.8999(4) 0.2502(3) 0.4685(3) 0.065(2) Uani 1 1 d . . . A 3
H95A H 0.947330 0.253905 0.456580 0.078 Uiso 1 1 calc R . . A 3
H95B H 0.884250 0.275002 0.487122 0.078 Uiso 1 1 calc R . . A 3
C96 C 0.8978(4) 0.2186(3) 0.5195(3) 0.064(2) Uani 1 1 d . . . A 3
H96A H 0.924561 0.226944 0.560124 0.077 Uiso 1 1 calc R . . A 3
H96B H 0.919237 0.194873 0.502941 0.077 Uiso 1 1 calc R . . A 3
C97 C 0.8255(4) 0.2093(3) 0.5360(3) 0.066(2) Uani 1 1 d . . . A 3
H97A H 0.805699 0.232106 0.557288 0.079 Uiso 1 1 calc R . . A 3
H97B H 0.826249 0.187309 0.567483 0.079 Uiso 1 1 calc R . . A 3
C98 C 0.7814(3) 0.1986(2) 0.4736(3) 0.0526(17) Uani 1 1 d . . . A 3
H98A H 0.799371 0.174707 0.453935 0.063 Uiso 1 1 calc R . . A 3
H98B H 0.734301 0.193284 0.485132 0.063 Uiso 1 1 calc R . . A 3
C99 C 0.6359(3) 0.23369(19) 0.3670(3) 0.0405(13) Uani 1 1 d . . . A 3
H99 H 0.632806 0.261070 0.383048 0.049 Uiso 1 1 calc R . . A 3
C100 C 0.5869(3) 0.2311(2) 0.3044(3) 0.0494(15) Uani 1 1 d . . . A 3
H10A H 0.603547 0.248032 0.269632 0.059 Uiso 1 1 calc R . . A 3
H10B H 0.585724 0.204018 0.287748 0.059 Uiso 1 1 calc R . . A 3
C101 C 0.5154(4) 0.2436(3) 0.3192(4) 0.066(2) Uani 1 1 d . . . A 3
H10C H 0.515895 0.271507 0.330977 0.079 Uiso 1 1 calc R . . A 3
H10D H 0.484494 0.240242 0.279059 0.079 Uiso 1 1 calc R . . A 3
C102 C 0.4889(4) 0.2209(3) 0.3736(4) 0.069(2) Uani 1 1 d . . . A 3
H10E H 0.480840 0.193808 0.358818 0.083 Uiso 1 1 calc R . . A 3
H10F H 0.444712 0.232042 0.384442 0.083 Uiso 1 1 calc R . . A 3
C103 C 0.5359(4) 0.2208(3) 0.4339(4) 0.072(2) Uani 1 1 d . . . A 3
H10G H 0.517772 0.203072 0.466720 0.087 Uiso 1 1 calc R . . A 3
H10H H 0.537741 0.247279 0.453018 0.087 Uiso 1 1 calc R . . A 3
C104 C 0.6080(3) 0.2080(2) 0.4207(3) 0.0552(17) Uani 1 1 d . . . A 3
H10I H 0.607407 0.180500 0.406282 0.066 Uiso 1 1 calc R . . A 3
H10J H 0.637851 0.210090 0.461721 0.066 Uiso 1 1 calc R . . A 3
C105 C 0.2274(3) 0.72997(16) 0.2996(2) 0.0307(10) Uani 1 1 d . . . . .
C106 C 0.1635(3) 0.71371(17) 0.3063(3) 0.0353(11) Uani 1 1 d . . . . .
H106 H 0.127508 0.719395 0.274223 0.042 Uiso 1 1 calc R . . . .
C107 C 0.1509(3) 0.68908(18) 0.3594(3) 0.0392(12) Uani 1 1 d . . . . .
C108 C 0.2018(3) 0.67917(17) 0.4058(3) 0.0378(12) Uani 1 1 d . . . . .
H108 H 0.193234 0.662447 0.441493 0.045 Uiso 1 1 calc R . . . .
C109 C 0.2660(3) 0.69424(16) 0.3993(2) 0.0326(11) Uani 1 1 d . . . . .
C110 C 0.2789(3) 0.71887(15) 0.3470(2) 0.0304(10) Uani 1 1 d . . . . .
H110 H 0.323776 0.728370 0.343515 0.036 Uiso 1 1 calc R . . . .
C111 C 0.0808(3) 0.67289(18) 0.3641(3) 0.0639(14) Uani 1 1 d D U . . .
C112 C 0.3239(3) 0.68480(18) 0.4489(3) 0.0395(12) Uani 1 1 d . . . . .
C113 C 0.2609(3) 0.72767(16) 0.1774(2) 0.0318(10) Uani 1 1 d . . . . .
C114 C 0.2140(3) 0.71478(16) 0.1273(2) 0.0329(11) Uani 1 1 d . . . . .
H114 H 0.168230 0.723605 0.126439 0.040 Uiso 1 1 calc R . . . .
C115 C 0.2331(3) 0.68917(17) 0.0786(3) 0.0371(11) Uani 1 1 d . . . . .
C116 C 0.2992(3) 0.67502(17) 0.0791(3) 0.0405(12) Uani 1 1 d . . . . .
H116 H 0.312085 0.657813 0.045610 0.049 Uiso 1 1 calc R . . . .
C117 C 0.3453(3) 0.68651(18) 0.1290(3) 0.0393(12) Uani 1 1 d . . . . .
C118 C 0.3267(3) 0.71215(17) 0.1779(3) 0.0360(11) Uani 1 1 d . . . . .
H118 H 0.359475 0.719240 0.212332 0.043 Uiso 1 1 calc R . . . .
C119 C 0.1809(3) 0.6770(2) 0.0259(3) 0.0453(14) Uani 1 1 d . . . . .
C120 C 0.4169(3) 0.67081(17) 0.1309(2) 0.0580(13) Uani 1 1 d D U . . .
C121 C 0.3035(3) 0.78862(15) 0.2516(2) 0.0294(10) Uani 1 1 d . . . . .
C122 C 0.3151(3) 0.80715(16) 0.3131(3) 0.0344(11) Uani 1 1 d . . . . .
H122 H 0.288500 0.799852 0.348245 0.041 Uiso 1 1 calc R . . . .
C123 C 0.3641(3) 0.83571(17) 0.3237(3) 0.0362(11) Uani 1 1 d . . . . .
C124 C 0.4044(3) 0.84805(17) 0.2740(3) 0.0389(12) Uani 1 1 d . . . . .
H124 H 0.438268 0.867490 0.281859 0.047 Uiso 1 1 calc R . . . .
C125 C 0.3930(3) 0.83077(17) 0.2125(3) 0.0365(11) Uani 1 1 d . . . . .
C126 C 0.3438(3) 0.80189(16) 0.2016(2) 0.0334(11) Uani 1 1 d . . . . .
H126 H 0.337290 0.790731 0.158894 0.040 Uiso 1 1 calc R . . . .
C127 C 0.3786(3) 0.8532(2) 0.3913(3) 0.0475(14) Uani 1 1 d . . . . .
C128 C 0.4349(3) 0.8424(2) 0.1565(3) 0.0458(14) Uani 1 1 d . . . . .
C129 C 0.1757(3) 0.78535(15) 0.2167(2) 0.0304(10) Uani 1 1 d . . . . .
C130 C 0.1347(3) 0.79996(16) 0.2647(3) 0.0340(11) Uani 1 1 d . . . . .
H130 H 0.143112 0.791612 0.309090 0.041 Uiso 1 1 calc R . . . .
C131 C 0.0822(3) 0.82619(18) 0.2498(3) 0.0367(11) Uani 1 1 d . . . . .
C132 C 0.0685(3) 0.84013(17) 0.1865(3) 0.0382(12) Uani 1 1 d . . . . .
H132 H 0.032691 0.858166 0.176695 0.046 Uiso 1 1 calc R . . . .
C133 C 0.1088(3) 0.82691(17) 0.1374(3) 0.0372(11) Uani 1 1 d . . . . .
C134 C 0.1617(3) 0.80044(17) 0.1529(3) 0.0353(11) Uani 1 1 d . . . . .
H134 H 0.189211 0.792358 0.118838 0.042 Uiso 1 1 calc R . . . .
C135 C 0.0397(3) 0.8396(2) 0.3036(3) 0.0478(14) Uani 1 1 d . . . . .
C136 C 0.0937(4) 0.8401(2) 0.0687(3) 0.0523(16) Uani 1 1 d . . . . .
B1 B 0.7507(3) 0.50892(18) 0.2555(2) 0.0279(11) Uani 1 1 d . . . . .
B2 B 0.2415(3) 0.75768(19) 0.2362(3) 0.0306(11) Uani 1 1 d . . . . .
F1 F 0.5426(4) 0.4303(3) 0.3215(3) 0.0746(19) Uani 0.635(7) 1 d D U P B 1
F2 F 0.5481(4) 0.4410(3) 0.4241(4) 0.084(2) Uani 0.635(7) 1 d D U P B 1
F3 F 0.5796(4) 0.3880(2) 0.3840(5) 0.0814(19) Uani 0.635(7) 1 d D U P B 1
F7 F 0.6456(3) 0.46142(17) 0.0216(2) 0.0855(17) Uani 1 1 d . . . . .
F8 F 0.6390(4) 0.4049(3) 0.0623(3) 0.151(4) Uani 1 1 d . . . . .
F9 F 0.7071(3) 0.41650(16) -0.0110(2) 0.0799(15) Uani 1 1 d . . . . .
F10 F 0.9543(5) 0.4361(4) 0.1031(6) 0.094(2) Uani 0.535(10) 1 d D U P C 1
F11 F 0.9172(5) 0.3809(2) 0.1321(6) 0.086(2) Uani 0.535(10) 1 d D U P C 1
F12 F 0.9532(5) 0.4205(4) 0.2045(4) 0.081(2) Uani 0.535(10) 1 d D U P C 1
F13 F 0.9430(4) 0.5796(2) 0.4493(3) 0.128(3) Uani 1 1 d . . . . .
F14 F 0.9165(3) 0.63513(15) 0.4131(2) 0.0819(16) Uani 1 1 d . . . . .
F15 F 0.8417(3) 0.59956(19) 0.4488(2) 0.096(2) Uani 1 1 d . . . . .
F16 F 0.9889(4) 0.55927(18) 0.1599(3) 0.124(3) Uani 1 1 d . . . . .
F17 F 0.9154(3) 0.5987(2) 0.1261(2) 0.095(2) Uani 1 1 d . . . . .
F18 F 0.9925(3) 0.61760(18) 0.1943(2) 0.093(2) Uani 1 1 d . . . . .
F22 F 0.5673(4) 0.5760(2) 0.0568(3) 0.115(3) Uani 1 1 d . . . . .
F23 F 0.6684(3) 0.59810(17) 0.0570(2) 0.0848(18) Uani 1 1 d . . . . .
F24 F 0.5888(3) 0.63368(15) 0.0879(2) 0.0777(15) Uani 1 1 d . . . . .
F25 F 0.0401(4) 0.6763(3) 0.3083(4) 0.076(2) Uani 0.580(8) 1 d D U P D 1
F26 F 0.0484(5) 0.6876(3) 0.4124(5) 0.089(2) Uani 0.580(8) 1 d D U P D 1
F27 F 0.0820(4) 0.6339(2) 0.3722(5) 0.080(2) Uani 0.580(8) 1 d D U P D 1
F31 F 0.1386(3) 0.70555(18) 0.0067(3) 0.098(2) Uani 1 1 d . . . . .
F32 F 0.2082(3) 0.66675(17) -0.0299(2) 0.0795(15) Uani 1 1 d . . . . .
F33 F 0.1442(4) 0.6484(2) 0.0406(3) 0.129(3) Uani 1 1 d . . . . .
F34 F 0.4612(5) 0.7005(3) 0.1250(8) 0.058(2) Uani 0.342(3) 1 d D U P E 1
F35 F 0.4288(7) 0.6469(5) 0.0810(7) 0.067(2) Uani 0.342(3) 1 d D U P E 1
F36 F 0.4364(7) 0.6553(5) 0.1901(5) 0.067(2) Uani 0.342(3) 1 d D U P E 1
F46 F 0.0511(5) 0.8195(2) 0.0361(3) 0.164(4) Uani 1 1 d . . . . .
F47 F 0.1506(3) 0.8428(2) 0.0360(2) 0.107(2) Uani 1 1 d . . . . .
F48 F 0.0730(3) 0.87702(16) 0.0671(2) 0.0859(18) Uani 1 1 d . . . . .
Rh2 Rh 0.75564(3) 0.27438(2) 0.27101(5) 0.02358(17) Uani 0.889(3) 1 d D U P A 3
P3 P 0.79299(9) 0.23076(6) 0.19072(9) 0.0286(4) Uani 0.889(3) 1 d D U P A 3
P4 P 0.72569(9) 0.22666(5) 0.34686(9) 0.0274(4) Uani 0.889(3) 1 d D U P A 3
C89 C 0.8061(4) 0.1783(2) 0.2065(4) 0.0488(15) Uani 0.889(3) 1 d D U P A 3
H89A H 0.831825 0.168333 0.169944 0.059 Uiso 0.889(3) 1 calc R . P A 3
H89B H 0.837071 0.176370 0.246899 0.059 Uiso 0.889(3) 1 calc R . P A 3
C90 C 0.7501(4) 0.1499(2) 0.2148(3) 0.0506(15) Uani 0.889(3) 1 d D U P A 3
H90A H 0.769879 0.125328 0.232946 0.061 Uiso 0.889(3) 1 calc R . P A 3
H90B H 0.727150 0.144056 0.171036 0.061 Uiso 0.889(3) 1 calc R . P A 3
C91 C 0.6981(4) 0.1646(2) 0.2598(3) 0.0524(15) Uani 0.889(3) 1 d D U P A 3
H91A H 0.662503 0.144555 0.263464 0.063 Uiso 0.889(3) 1 calc R . P A 3
H91B H 0.676005 0.188138 0.240119 0.063 Uiso 0.889(3) 1 calc R . P A 3
C92 C 0.7289(4) 0.17436(19) 0.3280(3) 0.0436(15) Uani 0.889(3) 1 d D U P A 3
H92A H 0.776846 0.165641 0.331846 0.052 Uiso 0.889(3) 1 calc R . P A 3
H92B H 0.704203 0.159856 0.360940 0.052 Uiso 0.889(3) 1 calc R . P A 3
F2A F 0.5706(7) 0.4099(5) 0.4339(5) 0.078(2) Uani 0.365(7) 1 d D U P B 2
F1A F 0.5386(6) 0.4565(3) 0.3819(8) 0.076(2) Uani 0.365(7) 1 d D U P B 2
F3A F 0.5584(7) 0.4059(5) 0.3276(6) 0.080(3) Uani 0.365(7) 1 d D U P B 2
F11A F 0.9289(6) 0.3974(4) 0.0945(6) 0.089(3) Uani 0.465(10) 1 d D U P C 2
F12A F 0.9365(7) 0.4016(5) 0.2030(5) 0.089(3) Uani 0.465(10) 1 d D U P C 2
F10A F 0.9642(5) 0.4468(3) 0.1410(7) 0.080(2) Uani 0.465(10) 1 d D U P C 2
F25A F 0.0551(8) 0.6566(5) 0.3092(5) 0.085(3) Uani 0.420(8) 1 d D U P D 2
F27A F 0.0744(6) 0.6545(4) 0.4209(5) 0.083(3) Uani 0.420(8) 1 d D U P D 2
F26A F 0.0374(5) 0.7027(3) 0.3745(7) 0.077(2) Uani 0.420(8) 1 d D U P D 2
F34A F 0.4550(5) 0.6916(4) 0.0921(7) 0.068(2) Uani 0.422(3) 1 d D U P E 2
F36A F 0.4487(6) 0.6716(4) 0.1927(4) 0.0628(17) Uani 0.422(3) 1 d D U P E 2
F35A F 0.4194(5) 0.6326(2) 0.1154(7) 0.063(2) Uani 0.422(3) 1 d D U P E 2
F35B F 0.4226(10) 0.6338(3) 0.1530(11) 0.064(2) Uani 0.236(3) 1 d D U P E 3
F36B F 0.4639(7) 0.6905(6) 0.1690(10) 0.0628(17) Uani 0.236(3) 1 d D U P E 3
F34B F 0.4406(9) 0.6711(7) 0.0699(5) 0.058(2) Uani 0.236(3) 1 d D U P E 3
Rh2A Rh 0.7447(2) 0.27413(12) 0.2446(4) 0.02358(17) Uani 0.111(3) 1 d D U P A 4
P4B P 0.7762(9) 0.2291(4) 0.1659(8) 0.037(3) Uani 0.111(3) 1 d D U P A 4
P4A P 0.7122(10) 0.2271(5) 0.3216(9) 0.043(3) Uani 0.111(3) 1 d D U P A 4
C90A C 0.715(2) 0.1674(16) 0.217(2) 0.042(3) Uani 0.111(3) 1 d D U P A 4
H90C H 0.685535 0.150586 0.186958 0.051 Uiso 0.111(3) 1 calc R . P A 4
H90D H 0.689635 0.192155 0.221158 0.051 Uiso 0.111(3) 1 calc R . P A 4
C89A C 0.777(3) 0.1767(7) 0.181(3) 0.040(3) Uani 0.111(3) 1 d D U P A 4
H89C H 0.777019 0.162207 0.139282 0.048 Uiso 0.111(3) 1 calc R . P A 4
H89D H 0.818851 0.169399 0.208982 0.048 Uiso 0.111(3) 1 calc R . P A 4
C91A C 0.720(3) 0.1481(15) 0.2842(19) 0.044(3) Uani 0.111(3) 1 d D U P A 4
H91C H 0.674138 0.141405 0.298371 0.052 Uiso 0.111(3) 1 calc R . P A 4
H91D H 0.747772 0.124202 0.284016 0.052 Uiso 0.111(3) 1 calc R . P A 4
C92A C 0.753(3) 0.1787(9) 0.328(3) 0.041(3) Uani 0.111(3) 1 d D U P A 4
H92C H 0.801367 0.181447 0.317352 0.049 Uiso 0.111(3) 1 calc R . P A 4
H92D H 0.753603 0.169807 0.374534 0.049 Uiso 0.111(3) 1 calc R . P A 4

loop_
_atom_site_aniso_label
_atom_site_aniso_U_11
_atom_site_aniso_U_22
_atom_site_aniso_U_33
_atom_site_aniso_U_23
_atom_site_aniso_U_13
_atom_site_aniso_U_12
Rh1 0.0273(2) 0.0186(2) 0.0489(2) 0.00279(13) 0.00032(14) -0.00053(13)
P1 0.0290(6) 0.0324(8) 0.0399(6) 0.0076(5) 0.0038(5) 0.0015(5)
P2 0.0263(6) 0.0256(7) 0.0402(6) -0.0004(5) 0.0035(4) 0.0016(5)
F4 0.081(3) 0.047(3) 0.072(2) -0.014(2) -0.037(2) -0.002(2)
F5 0.072(3) 0.081(4) 0.069(2) 0.044(2) -0.020(2) -0.019(3)
F6 0.051(2) 0.083(3) 0.063(2) 0.002(2) -0.0107(17) 0.025(2)
F19 0.072(3) 0.064(3) 0.113(4) -0.006(3) 0.051(3) -0.005(3)
F20 0.068(3) 0.080(3) 0.055(2) -0.009(2) 0.0050(18) 0.031(2)
F21 0.066(3) 0.070(3) 0.078(3) 0.002(2) 0.013(2) 0.043(2)
F28 0.076(3) 0.045(2) 0.068(2) -0.0116(18) -0.031(2) 0.000(2)
F29 0.067(3) 0.069(3) 0.057(2) 0.029(2) -0.0162(17) -0.014(2)
F30 0.0391(19) 0.072(3) 0.061(2) 0.0036(19) -0.0062(15) 0.0163(19)
F37 0.136(5) 0.099(5) 0.063(3) -0.029(3) -0.049(3) 0.048(4)
F38 0.090(3) 0.077(3) 0.064(2) -0.029(2) 0.031(2) -0.033(3)
F39 0.086(3) 0.044(3) 0.082(3) -0.027(2) 0.023(2) -0.028(2)
F40 0.065(3) 0.068(3) 0.069(2) 0.000(2) 0.0129(19) -0.036(2)
F41 0.066(3) 0.076(3) 0.054(2) 0.016(2) 0.0044(17) -0.018(2)
F42 0.079(3) 0.063(3) 0.105(3) 0.016(3) 0.057(3) 0.017(3)
F43 0.091(4) 0.071(4) 0.132(4) -0.004(3) 0.072(4) -0.004(3)
F44 0.073(3) 0.110(4) 0.055(2) -0.018(2) -0.0004(19) 0.044(3)
F45 0.070(3) 0.075(3) 0.068(2) 0.006(2) 0.0150(19) 0.047(3)
C1 0.051(4) 0.034(4) 0.085(5) 0.001(3) 0.009(3) -0.018(3)
C2 0.062(4) 0.039(4) 0.060(4) 0.023(3) 0.007(3) -0.004(3)
C3 0.112(8) 0.035(4) 0.076(5) 0.019(4) -0.013(4) 0.008(4)
C4 0.061(5) 0.043(5) 0.156(9) 0.044(5) 0.021(5) 0.015(4)
C5 0.042(4) 0.036(4) 0.100(5) 0.016(3) 0.018(3) 0.009(3)
C6 0.061(4) 0.026(3) 0.080(4) -0.020(3) 0.008(3) -0.004(3)
C7 0.077(6) 0.046(5) 0.108(6) -0.023(4) 0.006(5) -0.014(4)
C8 0.061(5) 0.057(6) 0.105(6) -0.012(4) -0.001(4) -0.027(4)
C9 0.038(3) 0.044(4) 0.037(2) 0.012(2) -0.001(2) -0.002(2)
C10 0.038(3) 0.059(4) 0.044(3) 0.007(3) -0.004(2) 0.006(3)
C11 0.051(4) 0.082(6) 0.058(4) 0.002(4) -0.011(3) 0.019(4)
C12 0.057(4) 0.087(7) 0.051(3) 0.007(4) -0.012(3) 0.004(4)
C13 0.051(4) 0.069(5) 0.043(3) 0.007(3) 0.000(2) -0.014(3)
C14 0.041(3) 0.052(4) 0.049(3) 0.000(3) 0.002(2) -0.005(3)
C15 0.029(3) 0.056(4) 0.048(3) 0.012(3) -0.001(2) 0.000(3)
C16 0.030(3) 0.122(8) 0.060(4) -0.012(4) 0.006(3) -0.001(4)
C17 0.031(4) 0.169(12) 0.073(5) -0.004(6) 0.017(3) -0.012(5)
C18 0.030(4) 0.127(9) 0.084(5) 0.001(5) 0.004(3) 0.008(4)
C19 0.037(4) 0.086(6) 0.072(4) 0.000(4) -0.004(3) -0.007(4)
C20 0.033(3) 0.069(5) 0.050(3) 0.007(3) -0.003(2) -0.001(3)
C21 0.066(4) 0.027(3) 0.041(3) 0.004(2) 0.011(2) 0.007(3)
C22 0.047(3) 0.041(4) 0.050(3) 0.003(3) 0.006(2) 0.013(3)
C23 0.054(4) 0.036(3) 0.049(3) -0.002(2) 0.005(2) 0.009(3)
C24 0.044(3) 0.028(3) 0.060(3) -0.003(2) 0.017(2) -0.001(3)
C25 0.027(3) 0.028(3) 0.047(3) -0.005(2) 0.0053(19) 0.001(2)
C26 0.029(3) 0.048(4) 0.051(3) -0.002(3) -0.003(2) 0.004(3)
C27 0.030(3) 0.056(5) 0.082(4) -0.001(3) -0.002(3) 0.010(3)
C28 0.024(3) 0.069(5) 0.092(5) -0.002(4) 0.007(3) 0.001(3)
C29 0.036(3) 0.061(5) 0.068(4) -0.003(3) 0.016(3) 0.003(3)
C30 0.031(3) 0.046(4) 0.047(3) -0.001(2) 0.005(2) 0.000(3)
C31 0.032(3) 0.041(3) 0.041(3) -0.001(2) 0.0030(19) 0.004(2)
C32 0.035(3) 0.051(4) 0.043(3) -0.011(2) 0.000(2) -0.004(3)
C33 0.046(4) 0.063(5) 0.056(3) -0.018(3) -0.009(3) -0.008(3)
C34 0.052(4) 0.062(5) 0.052(3) -0.011(3) -0.010(3) 0.007(3)
C35 0.050(4) 0.070(5) 0.053(3) -0.002(3) 0.000(3) 0.018(4)
C36 0.036(3) 0.062(5) 0.047(3) 0.007(3) 0.000(2) 0.007(3)
C37 0.025(2) 0.016(2) 0.042(2) -0.0007(18) 0.0002(17) -0.0019(19)
C38 0.023(2) 0.029(3) 0.045(3) 0.002(2) -0.0013(18) -0.003(2)
C39 0.031(3) 0.028(3) 0.046(3) 0.002(2) 0.0038(19) -0.007(2)
C40 0.040(3) 0.024(3) 0.042(3) 0.003(2) 0.008(2) -0.001(2)
C41 0.035(3) 0.018(2) 0.037(2) -0.0013(18) -0.0020(18) 0.004(2)
C42 0.025(2) 0.020(2) 0.041(2) 0.0010(18) 0.0013(17) 0.0005(19)
C43 0.035(3) 0.068(3) 0.080(3) 0.002(3) 0.009(2) -0.024(3)
C44 0.042(3) 0.033(3) 0.041(3) 0.003(2) -0.004(2) -0.001(2)
C45 0.027(2) 0.021(3) 0.037(2) 0.0033(18) 0.0005(17) -0.0011(19)
C46 0.031(3) 0.026(3) 0.041(2) 0.005(2) 0.0004(18) 0.000(2)
C47 0.040(3) 0.026(3) 0.041(3) 0.003(2) -0.006(2) -0.009(2)
C48 0.045(3) 0.031(3) 0.046(3) -0.003(2) 0.004(2) -0.004(3)
C49 0.038(3) 0.025(3) 0.051(3) -0.004(2) 0.003(2) 0.003(2)
C50 0.031(3) 0.026(3) 0.043(3) -0.003(2) -0.0034(19) 0.000(2)
C51 0.049(4) 0.047(4) 0.051(3) 0.001(3) -0.010(2) -0.004(3)
C52 0.040(3) 0.071(4) 0.097(3) -0.027(3) 0.005(2) 0.020(3)
C53 0.027(2) 0.019(3) 0.042(2) 0.0027(19) 0.0017(18) -0.0022(19)
C54 0.028(3) 0.023(3) 0.046(3) -0.002(2) 0.0052(19) 0.000(2)
C55 0.038(3) 0.027(3) 0.046(3) -0.001(2) 0.003(2) -0.004(2)
C56 0.032(3) 0.028(3) 0.058(3) -0.002(2) 0.003(2) -0.007(2)
C57 0.033(3) 0.031(3) 0.051(3) 0.005(2) 0.005(2) -0.003(2)
C58 0.030(3) 0.030(3) 0.042(2) 0.003(2) 0.0005(19) -0.002(2)
C59 0.050(4) 0.038(4) 0.059(3) -0.010(3) 0.001(3) -0.014(3)
C60 0.047(4) 0.042(4) 0.056(3) 0.005(3) 0.008(3) -0.014(3)
C61 0.025(2) 0.024(3) 0.044(2) 0.003(2) -0.0012(18) 0.000(2)
C62 0.028(2) 0.024(3) 0.049(3) 0.001(2) 0.0024(19) 0.004(2)
C63 0.034(3) 0.037(3) 0.048(3) 0.002(2) -0.002(2) 0.008(2)
C64 0.033(3) 0.031(3) 0.064(3) 0.008(3) -0.002(2) 0.013(2)
C65 0.040(3) 0.031(3) 0.049(3) 0.012(2) 0.001(2) 0.006(2)
C66 0.033(3) 0.033(3) 0.043(3) 0.007(2) 0.0040(19) 0.006(2)
C67 0.040(3) 0.038(4) 0.067(4) 0.003(3) 0.008(3) 0.012(3)
C68 0.057(4) 0.049(4) 0.058(4) 0.017(3) -0.002(3) 0.013(3)
C69 0.051(4) 0.045(4) 0.071(4) -0.002(3) 0.011(3) -0.007(3)
C70 0.062(4) 0.025(3) 0.066(4) 0.020(3) 0.015(3) 0.003(3)
C71 0.098(7) 0.044(5) 0.097(6) 0.034(4) 0.017(5) 0.027(5)
C72 0.055(5) 0.056(6) 0.143(8) 0.040(5) 0.025(5) 0.029(4)
C73 0.048(4) 0.041(4) 0.084(5) 0.005(3) 0.017(3) 0.006(3)
C74 0.056(4) 0.033(4) 0.064(4) -0.012(3) 0.010(3) 0.000(3)
C75 0.089(7) 0.058(6) 0.109(7) -0.047(5) 0.021(5) -0.027(5)
C76 0.068(5) 0.045(5) 0.126(7) -0.036(5) 0.022(5) -0.027(4)
C77 0.038(3) 0.049(4) 0.055(3) 0.000(3) 0.013(2) -0.009(3)
C78 0.050(4) 0.060(5) 0.051(3) -0.014(3) 0.006(3) -0.018(3)
C79 0.076(5) 0.069(6) 0.054(4) -0.004(3) 0.016(3) -0.027(4)
C80 0.069(5) 0.089(7) 0.052(4) 0.014(4) -0.016(3) -0.021(5)
C81 0.057(4) 0.085(6) 0.061(4) 0.007(4) -0.005(3) 0.010(4)
C82 0.045(4) 0.072(5) 0.048(3) 0.005(3) 0.007(2) 0.005(3)
C83 0.034(3) 0.030(3) 0.054(3) 0.002(2) 0.010(2) 0.000(2)
C84 0.043(3) 0.049(4) 0.056(3) -0.004(3) 0.001(2) -0.006(3)
C85 0.042(4) 0.052(4) 0.081(4) -0.006(4) -0.004(3) -0.009(3)
C86 0.032(3) 0.056(5) 0.092(5) 0.004(4) 0.011(3) -0.002(3)
C87 0.038(4) 0.070(5) 0.075(4) -0.001(4) 0.021(3) -0.008(3)
C88 0.039(3) 0.049(4) 0.051(3) -0.005(3) 0.012(2) -0.004(3)
C93 0.042(3) 0.044(4) 0.043(3) -0.005(2) 0.002(2) 0.004(3)
C94 0.038(3) 0.065(5) 0.048(3) -0.004(3) 0.002(2) -0.006(3)
C95 0.054(4) 0.085(6) 0.055(4) -0.008(4) -0.009(3) -0.007(4)
C96 0.054(4) 0.083(6) 0.054(4) -0.008(4) -0.011(3) 0.014(4)
C97 0.064(5) 0.091(6) 0.042(3) 0.003(3) -0.001(3) 0.023(4)
C98 0.040(3) 0.066(5) 0.052(3) 0.018(3) 0.005(2) 0.009(3)
C99 0.035(3) 0.040(4) 0.047(3) -0.001(2) 0.004(2) -0.005(2)
C100 0.036(3) 0.058(5) 0.053(3) 0.000(3) 0.001(2) 0.000(3)
C101 0.042(4) 0.081(6) 0.074(4) 0.008(4) 0.003(3) 0.012(4)
C102 0.031(3) 0.094(7) 0.082(5) 0.005(4) 0.005(3) -0.004(4)
C103 0.044(4) 0.109(8) 0.065(4) 0.010(4) 0.009(3) -0.010(4)
C104 0.035(3) 0.070(5) 0.060(4) 0.016(3) 0.000(2) -0.011(3)
C105 0.028(2) 0.022(3) 0.041(2) -0.0016(19) 0.0026(18) 0.003(2)
C106 0.031(3) 0.027(3) 0.047(3) 0.003(2) -0.001(2) -0.003(2)
C107 0.037(3) 0.030(3) 0.051(3) 0.005(2) 0.004(2) -0.011(2)
C108 0.044(3) 0.026(3) 0.044(3) 0.005(2) 0.004(2) -0.004(2)
C109 0.036(3) 0.024(3) 0.038(2) -0.0012(19) -0.0017(19) 0.000(2)
C110 0.029(3) 0.021(3) 0.041(2) 0.0003(18) 0.0023(18) -0.001(2)
C111 0.039(3) 0.067(4) 0.087(3) 0.014(3) 0.008(2) -0.026(3)
C112 0.041(3) 0.030(3) 0.047(3) 0.002(2) -0.002(2) 0.000(2)
C113 0.030(3) 0.024(3) 0.042(2) 0.001(2) 0.0057(18) 0.000(2)
C114 0.035(3) 0.024(3) 0.039(2) 0.0027(19) -0.0013(19) 0.003(2)
C115 0.041(3) 0.026(3) 0.045(3) 0.001(2) 0.003(2) 0.002(2)
C116 0.047(3) 0.027(3) 0.047(3) -0.004(2) 0.005(2) 0.001(2)
C117 0.033(3) 0.031(3) 0.053(3) -0.003(2) 0.003(2) 0.011(2)
C118 0.032(3) 0.030(3) 0.046(3) -0.001(2) -0.001(2) 0.005(2)
C119 0.053(4) 0.039(4) 0.042(3) 0.000(2) -0.011(2) 0.005(3)
C120 0.038(3) 0.052(3) 0.083(3) -0.017(2) 0.003(2) 0.018(2)
C121 0.027(2) 0.021(3) 0.041(2) 0.0019(19) 0.0002(18) 0.0016(19)
C122 0.035(3) 0.025(3) 0.044(3) 0.000(2) 0.0037(19) 0.003(2)
C123 0.038(3) 0.024(3) 0.045(3) -0.002(2) -0.004(2) 0.002(2)
C124 0.034(3) 0.025(3) 0.056(3) 0.003(2) -0.001(2) -0.004(2)
C125 0.030(3) 0.029(3) 0.051(3) 0.003(2) 0.003(2) 0.000(2)
C126 0.030(3) 0.027(3) 0.043(3) 0.002(2) 0.0028(19) 0.002(2)
C127 0.050(4) 0.035(4) 0.056(3) 0.001(3) 0.000(3) 0.003(3)
C128 0.041(3) 0.037(4) 0.060(3) -0.002(3) 0.011(2) -0.009(3)
C129 0.028(2) 0.022(3) 0.041(2) 0.0006(19) 0.0003(18) 0.0009(19)
C130 0.030(3) 0.027(3) 0.045(3) -0.003(2) 0.0024(19) 0.000(2)
C131 0.027(3) 0.032(3) 0.050(3) -0.005(2) -0.002(2) 0.003(2)
C132 0.031(3) 0.027(3) 0.056(3) -0.001(2) -0.001(2) 0.005(2)
C133 0.034(3) 0.028(3) 0.049(3) 0.006(2) 0.001(2) 0.003(2)
C134 0.031(3) 0.032(3) 0.043(3) 0.005(2) 0.0010(19) 0.005(2)
C135 0.041(3) 0.047(4) 0.057(3) 0.006(3) 0.005(2) 0.010(3)
C136 0.052(4) 0.052(4) 0.052(3) 0.014(3) 0.000(3) 0.020(3)
B1 0.027(3) 0.020(3) 0.036(3) 0.0010(19) -0.0009(19) -0.001(2)
B2 0.028(3) 0.027(3) 0.037(3) 0.000(2) -0.0016(19) -0.001(2)
F1 0.039(3) 0.086(5) 0.096(4) 0.025(4) -0.013(3) -0.030(3)
F2 0.049(4) 0.106(5) 0.102(4) -0.034(4) 0.031(3) -0.029(4)
F3 0.049(3) 0.062(4) 0.132(5) 0.016(3) 0.003(3) -0.034(3)
F7 0.086(4) 0.088(4) 0.076(3) -0.023(3) -0.041(2) 0.038(3)
F8 0.139(6) 0.200(8) 0.103(4) 0.066(5) -0.064(4) -0.136(6)
F9 0.096(4) 0.081(4) 0.059(2) -0.027(2) -0.024(2) 0.015(3)
F10 0.051(4) 0.105(6) 0.129(5) -0.003(5) 0.023(4) 0.015(4)
F11 0.060(4) 0.069(5) 0.127(6) -0.028(4) -0.002(4) 0.032(4)
F12 0.046(4) 0.082(6) 0.110(4) -0.039(4) -0.019(3) 0.031(4)
F13 0.180(7) 0.114(6) 0.078(3) -0.038(3) -0.066(4) 0.067(5)
F14 0.109(4) 0.054(3) 0.086(3) -0.033(2) 0.027(3) -0.039(3)
F15 0.102(4) 0.120(5) 0.073(3) -0.051(3) 0.042(3) -0.063(4)
F16 0.154(7) 0.070(4) 0.163(6) 0.025(4) 0.125(5) 0.028(4)
F17 0.081(4) 0.134(6) 0.069(3) 0.039(3) 0.009(2) -0.032(4)
F18 0.103(4) 0.100(5) 0.081(3) -0.004(3) 0.028(3) -0.068(4)
F22 0.163(6) 0.101(5) 0.073(3) 0.041(3) -0.047(3) -0.051(5)
F23 0.097(4) 0.096(4) 0.065(2) 0.039(3) 0.030(2) 0.050(3)
F24 0.081(3) 0.067(3) 0.087(3) 0.047(3) 0.024(2) 0.038(3)
F25 0.043(4) 0.081(5) 0.100(4) 0.027(4) -0.014(3) -0.032(4)
F26 0.058(4) 0.104(5) 0.108(5) -0.017(4) 0.028(4) -0.035(4)
F27 0.049(4) 0.059(4) 0.132(5) 0.022(4) -0.001(4) -0.034(3)
F31 0.107(4) 0.094(4) 0.085(3) -0.038(3) -0.056(3) 0.056(3)
F32 0.086(3) 0.097(4) 0.055(2) -0.029(2) -0.006(2) 0.006(3)
F33 0.133(5) 0.159(7) 0.086(3) 0.053(4) -0.056(3) -0.105(5)
F34 0.030(4) 0.059(4) 0.083(5) -0.019(4) 0.004(4) 0.012(3)
F35 0.050(4) 0.060(5) 0.091(4) -0.027(4) 0.007(4) 0.022(4)
F36 0.046(4) 0.060(5) 0.092(4) -0.003(4) -0.007(4) 0.019(4)
F46 0.261(10) 0.136(7) 0.080(3) 0.050(4) -0.094(5) -0.116(7)
F47 0.106(4) 0.152(6) 0.067(3) 0.052(3) 0.036(3) 0.069(4)
F48 0.122(5) 0.066(3) 0.072(3) 0.034(2) 0.024(3) 0.047(3)
Rh2 0.0252(2) 0.0160(2) 0.0289(4) -0.00134(17) -0.0026(2) 0.00011(15)
P3 0.0249(8) 0.0275(8) 0.0338(8) -0.0045(7) 0.0040(6) -0.0050(6)
P4 0.0299(8) 0.0252(8) 0.0266(8) -0.0008(6) -0.0016(6) -0.0012(6)
C89 0.056(3) 0.033(3) 0.060(3) -0.012(3) 0.021(3) -0.010(3)
C90 0.059(3) 0.041(3) 0.052(3) -0.011(3) 0.009(3) -0.010(3)
C91 0.052(3) 0.043(3) 0.064(3) -0.013(3) 0.014(3) -0.014(3)
C92 0.055(3) 0.026(3) 0.051(3) -0.003(2) 0.015(3) -0.005(3)
F2A 0.045(4) 0.088(5) 0.103(4) 0.026(4) 0.012(4) -0.034(4)
F1A 0.036(4) 0.086(5) 0.107(5) 0.006(4) 0.016(4) -0.014(4)
F3A 0.052(5) 0.082(6) 0.107(5) -0.014(5) 0.006(4) -0.036(5)
F11A 0.057(4) 0.094(6) 0.116(5) -0.049(5) 0.007(4) 0.029(4)
F12A 0.057(5) 0.088(6) 0.121(5) 0.001(5) -0.002(4) 0.033(5)
F10A 0.039(4) 0.080(5) 0.123(6) -0.026(4) 0.008(4) 0.010(4)
F25A 0.059(5) 0.078(6) 0.116(5) -0.007(5) -0.003(4) -0.042(5)
F27A 0.050(4) 0.090(6) 0.109(5) 0.040(4) 0.009(4) -0.035(4)
F26A 0.038(4) 0.083(5) 0.113(5) 0.011(4) 0.013(4) -0.021(4)
F34A 0.045(4) 0.067(5) 0.094(4) -0.012(4) 0.012(4) 0.013(4)
F36A 0.041(3) 0.057(4) 0.089(3) -0.013(3) -0.006(3) 0.014(3)
F35A 0.047(4) 0.055(4) 0.088(4) -0.022(4) 0.000(4) 0.024(3)
F35B 0.046(4) 0.057(4) 0.089(5) -0.008(4) 0.001(5) 0.022(4)
F36B 0.041(3) 0.057(4) 0.089(3) -0.013(3) -0.006(3) 0.014(3)
F34B 0.035(4) 0.057(5) 0.083(4) -0.016(4) 0.011(4) 0.020(4)
Rh2A 0.0252(2) 0.0160(2) 0.0289(4) -0.00134(17) -0.0026(2) 0.00011(15)
P4B 0.043(6) 0.013(5) 0.052(6) 0.001(5) -0.012(5) -0.004(5)
P4A 0.045(5) 0.034(5) 0.048(5) -0.006(5) -0.004(5) -0.001(5)
C90A 0.047(5) 0.031(5) 0.050(5) -0.012(5) 0.012(5) -0.009(5)
C89A 0.044(5) 0.028(5) 0.049(5) -0.007(5) 0.006(5) -0.007(5)
C91A 0.050(5) 0.031(5) 0.051(5) -0.007(4) 0.010(5) -0.009(5)
C92A 0.045(5) 0.031(5) 0.047(5) -0.007(5) 0.005(5) -0.006(5)

loop_
_atom_type_symbol
_atom_type_description
_atom_type_scat_dispersion_real
_atom_type_scat_dispersion_imag
_atom_type_scat_source
C C 0.0181 0.0091 'International Tables Vol C Tables 4.2.6.8 and 6.1.1.4'
H H 0.0000 0.0000 'International Tables Vol C Tables 4.2.6.8 and 6.1.1.4'
B B 0.0090 0.0039 'International Tables Vol C Tables 4.2.6.8 and 6.1.1.4'
F F 0.0727 0.0534 'International Tables Vol C Tables 4.2.6.8 and 6.1.1.4'
P P 0.2955 0.4335 'International Tables Vol C Tables 4.2.6.8 and 6.1.1.4'
Rh Rh 0.0927 3.6045 'International Tables Vol C Tables 4.2.6.8 and 6.1.1.4'

loop_
_geom_angle_atom_site_label_1
_geom_angle_atom_site_label_2
_geom_angle_atom_site_label_3
_geom_angle
P1 Rh1 P2 96.30(5)
C1 Rh1 P1 96.5(2)
C1 Rh1 P2 149.8(2)
C1 Rh1 C2 35.6(3)
C1 Rh1 C5 86.4(3)
C1 Rh1 C6 79.0(3)
C2 Rh1 P1 86.5(2)
C2 Rh1 P2 172.6(2)
C2 Rh1 C6 92.8(3)
C5 Rh1 P1 150.8(2)
C5 Rh1 P2 95.45(18)
C5 Rh1 C2 79.0(3)
C5 Rh1 C6 35.2(3)
C6 Rh1 P1 172.9(2)
C6 Rh1 P2 85.3(2)
C9 P1 Rh1 110.1(2)
C9 P1 C15 107.5(2)
C15 P1 Rh1 110.2(2)
C21 P1 Rh1 121.15(17)
C21 P1 C9 102.9(3)
C21 P1 C15 104.2(3)
C24 P2 Rh1 124.37(18)
C24 P2 C25 99.2(3)
C24 P2 C31 107.4(3)
C25 P2 Rh1 109.45(19)
C31 P2 Rh1 109.24(19)
C31 P2 C25 105.4(2)
Rh1 C1 H1 113.5
C2 C1 Rh1 72.7(4)
C2 C1 H1 113.5
C2 C1 C8 124.0(8)
C8 C1 Rh1 112.8(5)
C8 C1 H1 113.5
Rh1 C2 H2 114.0
C1 C2 Rh1 71.7(4)
C1 C2 H2 114.0
C1 C2 C3 126.3(8)
C3 C2 Rh1 108.5(5)
C3 C2 H2 114.0
C2 C3 H3A 108.9
C2 C3 H3B 108.9
H3A C3 H3B 107.7
C4 C3 C2 113.6(6)
C4 C3 H3A 108.9
C4 C3 H3B 108.9
C3 C4 H4A 108.4
C3 C4 H4B 108.4
C3 C4 C5 115.4(8)
H4A C4 H4B 107.5
C5 C4 H4A 108.4
C5 C4 H4B 108.4
Rh1 C5 H5 114.1
C4 C5 Rh1 112.1(5)
C4 C5 H5 114.1
C6 C5 Rh1 72.5(4)
C6 C5 C4 123.0(8)
C6 C5 H5 114.1
Rh1 C6 H6 113.3
C5 C6 Rh1 72.3(4)
C5 C6 H6 113.3
C5 C6 C7 127.2(8)
C7 C6 Rh1 109.7(5)
C7 C6 H6 113.3
C6 C7 H7A 109.3
C6 C7 H7B 109.3
H7A C7 H7B 107.9
C8 C7 C6 111.7(7)
C8 C7 H7A 109.3
C8 C7 H7B 109.3
C1 C8 C7 116.0(7)
C1 C8 H8A 108.3
C1 C8 H8B 108.3
C7 C8 H8A 108.3
C7 C8 H8B 108.3
H8A C8 H8B 107.4
P1 C9 H9 106.5
C10 C9 P1 110.1(4)
C10 C9 H9 106.5
C10 C9 C14 109.6(5)
C14 C9 P1 117.0(4)
C14 C9 H9 106.5
C9 C10 H10K 109.5
C9 C10 H10L 109.5
C9 C10 C11 110.7(5)
H10K C10 H10L 108.1
C11 C10 H10K 109.5
C11 C10 H10L 109.5
C10 C11 H11A 109.4
C10 C11 H11B 109.4
H11A C11 H11B 108.0
C12 C11 C10 111.1(7)
C12 C11 H11A 109.4
C12 C11 H11B 109.4
C11 C12 H12A 109.5
C11 C12 H12B 109.5
H12A C12 H12B 108.1
C13 C12 C11 110.8(7)
C13 C12 H12A 109.5
C13 C12 H12B 109.5
C12 C13 H13A 109.2
C12 C13 H13B 109.2
C12 C13 C14 112.0(5)
H13A C13 H13B 107.9
C14 C13 H13A 109.2
C14 C13 H13B 109.2
C9 C14 C13 110.8(6)
C9 C14 H14A 109.5
C9 C14 H14B 109.5
C13 C14 H14A 109.5
C13 C14 H14B 109.5
H14A C14 H14B 108.1
P1 C15 H15 106.3
C16 C15 P1 117.1(5)
C16 C15 H15 106.3
C16 C15 C20 108.5(5)
C20 C15 P1 111.7(4)
C20 C15 H15 106.3
C15 C16 H16A 109.8
C15 C16 H16B 109.8
H16A C16 H16B 108.2
C17 C16 C15 109.4(7)
C17 C16 H16A 109.8
C17 C16 H16B 109.8
C16 C17 H17A 108.9
C16 C17 H17B 108.9
C16 C17 C18 113.2(7)
H17A C17 H17B 107.7
C18 C17 H17A 108.9
C18 C17 H17B 108.9
C17 C18 H18A 109.2
C17 C18 H18B 109.2
H18A C18 H18B 107.9
C19 C18 C17 111.9(7)
C19 C18 H18A 109.2
C19 C18 H18B 109.2
C18 C19 H19A 109.5
C18 C19 H19B 109.5
C18 C19 C20 110.5(7)
H19A C19 H19B 108.1
C20 C19 H19A 109.5
C20 C19 H19B 109.5
C15 C20 H20A 109.7
C15 C20 H20B 109.7
C19 C20 C15 109.6(5)
C19 C20 H20A 109.7
C19 C20 H20B 109.7
H20A C20 H20B 108.2
P1 C21 H21A 109.4
P1 C21 H21B 109.4
H21A C21 H21B 108.0
C22 C21 P1 111.1(5)
C22 C21 H21A 109.4
C22 C21 H21B 109.4
C21 C22 H22A 109.4
C21 C22 H22B 109.4
H22A C22 H22B 108.0
C23 C22 C21 111.1(6)
C23 C22 H22A 109.4
C23 C22 H22B 109.4
C22 C23 H23A 108.7
C22 C23 H23B 108.7
H23A C23 H23B 107.6
C24 C23 C22 114.3(5)
C24 C23 H23A 108.7
C24 C23 H23B 108.7
P2 C24 H24A 107.1
P2 C24 H24B 107.1
C23 C24 P2 121.0(5)
C23 C24 H24A 107.1
C23 C24 H24B 107.1
H24A C24 H24B 106.8
P2 C25 H25 106.0
C26 C25 P2 108.6(3)
C26 C25 H25 106.0
C30 C25 P2 119.5(4)
C30 C25 H25 106.0
C30 C25 C26 109.9(5)
C25 C26 H26A 109.7
C25 C26 H26B 109.7
H26A C26 H26B 108.2
C27 C26 C25 109.8(5)
C27 C26 H26A 109.7
C27 C26 H26B 109.7
C26 C27 H27A 109.4
C26 C27 H27B 109.4
C26 C27 C28 111.2(6)
H27A C27 H27B 108.0
C28 C27 H27A 109.4
C28 C27 H27B 109.4
C27 C28 H28A 109.5
C27 C28 H28B 109.5
H28A C28 H28B 108.1
C29 C28 C27 110.9(6)
C29 C28 H28A 109.5
C29 C28 H28B 109.5
C28 C29 H29A 109.0
C28 C29 H29B 109.0
C28 C29 C30 112.9(5)
H29A C29 H29B 107.8
C30 C29 H29A 109.0
C30 C29 H29B 109.0
C25 C30 C29 110.2(5)
C25 C30 H30A 109.6
C25 C30 H30B 109.6
C29 C30 H30A 109.6
C29 C30 H30B 109.6
H30A C30 H30B 108.1
P2 C31 H31 105.5
C32 C31 P2 112.8(4)
C32 C31 H31 105.5
C32 C31 C36 108.7(5)
C36 C31 P2 117.8(4)
C36 C31 H31 105.5
C31 C32 H32A 109.5
C31 C32 H32B 109.5
C31 C32 C33 110.6(5)
H32A C32 H32B 108.1
C33 C32 H32A 109.5
C33 C32 H32B 109.5
C32 C33 H33A 109.5
C32 C33 H33B 109.5
H33A C33 H33B 108.0
C34 C33 C32 110.9(6)
C34 C33 H33A 109.5
C34 C33 H33B 109.5
C33 C34 H34A 109.2
C33 C34 H34B 109.2
H34A C34 H34B 107.9
C35 C34 C33 111.9(6)
C35 C34 H34A 109.2
C35 C34 H34B 109.2
C34 C35 H35A 109.1
C34 C35 H35B 109.1
C34 C35 C36 112.4(5)
H35A C35 H35B 107.9
C36 C35 H35A 109.1
C36 C35 H35B 109.1
C31 C36 C35 109.2(6)
C31 C36 H36A 109.8
C31 C36 H36B 109.8
C35 C36 H36A 109.8
C35 C36 H36B 109.8
H36A C36 H36B 108.3
C38 C37 B1 120.6(4)
C42 C37 C38 115.9(5)
C42 C37 B1 123.3(4)
C37 C38 H38 119.2
C39 C38 C37 121.6(5)
C39 C38 H38 119.2
C38 C39 C43 119.7(5)
C40 C39 C38 121.0(5)
C40 C39 C43 119.3(5)
C39 C40 H40 120.9
C41 C40 C39 118.2(5)
C41 C40 H40 120.9
C40 C41 C42 121.5(5)
C40 C41 C44 121.2(5)
C42 C41 C44 117.3(5)
C37 C42 H42 119.2
C41 C42 C37 121.7(5)
C41 C42 H42 119.2
F1 C43 C39 113.9(5)
F1 C43 F3 99.5(6)
F2 C43 C39 115.4(6)
F2 C43 F1 107.7(7)
F2 C43 F3 107.1(7)
F3 C43 C39 111.8(6)
F2A C43 C39 113.5(7)
F2A C43 F1A 97.9(9)
F1A C43 C39 109.7(7)
F3A C43 C39 114.9(8)
F3A C43 F2A 112.3(10)
F3A C43 F1A 106.9(10)
F4 C44 C41 112.1(5)
F5 C44 F4 105.6(5)
F5 C44 F6 108.7(5)
F5 C44 C41 112.9(5)
F6 C44 F4 104.0(5)
F6 C44 C41 112.9(4)
C46 C45 C50 116.2(5)
C46 C45 B1 123.8(5)
C50 C45 B1 119.9(4)
C45 C46 H46 119.1
C45 C46 C47 121.7(5)
C47 C46 H46 119.1
C46 C47 C51 119.1(6)
C48 C47 C46 120.8(5)
C48 C47 C51 120.1(5)
C47 C48 H48 120.9
C49 C48 C47 118.1(5)
C49 C48 H48 120.9
C48 C49 C50 120.9(5)
C48 C49 C52 119.2(5)
C50 C49 C52 119.9(5)
C45 C50 H50 118.9
C49 C50 C45 122.2(5)
C49 C50 H50 118.9
F7 C51 C47 111.9(6)
F7 C51 F9 102.9(5)
F8 C51 C47 113.7(5)
F8 C51 F7 107.6(7)
F8 C51 F9 107.0(7)
F9 C51 C47 113.2(6)
F10 C52 C49 111.4(7)
F10 C52 F11 107.1(8)
F10 C52 F12 107.3(9)
F11 C52 C49 112.2(7)
F12 C52 C49 114.6(6)
F12 C52 F11 103.6(8)
F11A C52 C49 114.3(7)
F11A C52 F12A 113.5(10)
F11A C52 F10A 100.5(8)
F12A C52 C49 112.3(8)
F12A C52 F10A 104.1(9)
F10A C52 C49 110.9(7)
C54 C53 B1 122.9(4)
C58 C53 C54 115.4(5)
C58 C53 B1 121.4(4)
C53 C54 H54 118.7
C55 C54 C53 122.6(5)
C55 C54 H54 118.7
C54 C55 C56 120.8(5)
C54 C55 C59 120.9(5)
C56 C55 C59 118.2(5)
C55 C56 H56 121.3
C57 C56 C55 117.4(5)
C57 C56 H56 121.3
C56 C57 C58 122.1(5)
C56 C57 C60 119.7(5)
C58 C57 C60 118.2(5)
C53 C58 H58 119.2
C57 C58 C53 121.7(5)
C57 C58 H58 119.2
F13 C59 C55 114.3(6)
F13 C59 F14 107.1(7)
F13 C59 F15 107.0(7)
F14 C59 C55 112.6(6)
F14 C59 F15 102.7(6)
F15 C59 C55 112.4(5)
F16 C60 C57 112.5(6)
F16 C60 F17 103.5(7)
F17 C60 C57 112.5(6)
F18 C60 C57 112.9(6)
F18 C60 F16 109.5(7)
F18 C60 F17 105.3(6)
C62 C61 B1 121.2(4)
C66 C61 C62 116.0(5)
C66 C61 B1 122.2(4)
C61 C62 H62 119.1
C61 C62 C63 121.8(5)
C63 C62 H62 119.1
C62 C63 C67 118.7(5)
C64 C63 C62 121.0(5)
C64 C63 C67 120.3(5)
C63 C64 H64 121.3
C63 C64 C65 117.4(5)
C65 C64 H64 121.3
C64 C65 C66 121.9(5)
C64 C65 C68 117.7(5)
C66 C65 C68 120.2(5)
C61 C66 C65 121.8(5)
C61 C66 H66 119.1
C65 C66 H66 119.1
F19 C67 C63 111.7(6)
F20 C67 F19 105.6(6)
F20 C67 C63 112.4(5)
F21 C67 F19 106.8(6)
F21 C67 F20 107.0(6)
F21 C67 C63 112.8(5)
F22 C68 C65 114.0(6)
F22 C68 F23 106.8(7)
F22 C68 F24 106.9(7)
F23 C68 C65 112.0(6)
F24 C68 C65 113.0(6)
F24 C68 F23 103.3(6)
C70 C69 H69 113.4
C70 C69 C76 123.9(8)
C70 C69 Rh2 75.4(4)
C76 C69 H69 113.4
C76 C69 Rh2 111.3(5)
Rh2 C69 H69 113.4
C69 C70 H70 114.2
C69 C70 C71 126.9(8)
C69 C70 Rh2 69.4(4)
C71 C70 H70 114.2
C71 C70 Rh2 108.0(4)
Rh2 C70 H70 114.2
C70 C71 H71A 108.6
C70 C71 H71B 108.6
H71A C71 H71B 107.5
C72 C71 C70 114.8(7)
C72 C71 H71A 108.6
C72 C71 H71B 108.6
C71 C72 H72A 108.2
C71 C72 H72B 108.2
H72A C72 H72B 107.3
C73 C72 C71 116.4(7)
C73 C72 H72A 108.2
C73 C72 H72B 108.2
C72 C73 H73 114.2
C72 C73 Rh2 113.6(5)
C74 C73 C72 121.8(8)
C74 C73 H73 114.2
C74 C73 Rh2 72.0(4)
Rh2 C73 H73 114.2
C73 C74 H74 113.6
C73 C74 C75 127.5(8)
C73 C74 Rh2 71.3(4)
C75 C74 H74 113.6
C75 C74 Rh2 108.4(5)
Rh2 C74 H74 113.6
C74 C75 H75A 108.3
C74 C75 H75B 108.3
H75A C75 H75B 107.4
C76 C75 C74 116.0(7)
C76 C75 H75A 108.3
C76 C75 H75B 108.3
C69 C76 H76A 108.3
C69 C76 H76B 108.3
C75 C76 C69 116.0(7)
C75 C76 H76A 108.3
C75 C76 H76B 108.3
H76A C76 H76B 107.4
C78 C77 H77 105.3
C78 C77 P3 117.0(5)
C82 C77 H77 105.3
C82 C77 C78 109.4(6)
C82 C77 P3 113.4(4)
P3 C77 H77 105.3
C77 C78 H78A 109.9
C77 C78 H78B 109.9
H78A C78 H78B 108.3
C79 C78 C77 109.0(7)
C79 C78 H78A 109.9
C79 C78 H78B 109.9
C78 C79 H79A 109.2
C78 C79 H79B 109.2
H79A C79 H79B 107.9
C80 C79 C78 112.2(5)
C80 C79 H79A 109.2
C80 C79 H79B 109.2
C79 C80 H80A 109.5
C79 C80 H80B 109.5
H80A C80 H80B 108.1
C81 C80 C79 110.9(6)
C81 C80 H80A 109.5
C81 C80 H80B 109.5
C80 C81 H81A 109.4
C80 C81 H81B 109.4
C80 C81 C82 111.0(7)
H81A C81 H81B 108.0
C82 C81 H81A 109.4
C82 C81 H81B 109.4
C77 C82 C81 110.0(5)
C77 C82 H82A 109.7
C77 C82 H82B 109.7
C81 C82 H82A 109.7
C81 C82 H82B 109.7
H82A C82 H82B 108.2
C84 C83 H83 105.9
C84 C83 P3 109.2(4)
C88 C83 H83 105.9
C88 C83 C84 109.5(5)
C88 C83 P3 119.4(4)
P3 C83 H83 105.9
C83 C84 H84A 109.7
C83 C84 H84B 109.7
H84A C84 H84B 108.2
C85 C84 C83 109.8(5)
C85 C84 H84A 109.7
C85 C84 H84B 109.7
C84 C85 H85A 109.5
C84 C85 H85B 109.5
H85A C85 H85B 108.1
C86 C85 C84 110.8(6)
C86 C85 H85A 109.5
C86 C85 H85B 109.5
C85 C86 H86A 109.2
C85 C86 H86B 109.2
C85 C86 C87 111.9(6)
H86A C86 H86B 107.9
C87 C86 H86A 109.2
C87 C86 H86B 109.2
C86 C87 H87A 109.2
C86 C87 H87B 109.2
C86 C87 C88 112.2(6)
H87A C87 H87B 107.9
C88 C87 H87A 109.2
C88 C87 H87B 109.2
C83 C88 C87 110.1(5)
C83 C88 H88A 109.6
C83 C88 H88B 109.6
C87 C88 H88A 109.6
C87 C88 H88B 109.6
H88A C88 H88B 108.2
C94 C93 H93 106.6
C94 C93 P4 109.6(4)
C98 C93 H93 106.6
C98 C93 C94 109.2(5)
C98 C93 P4 117.7(5)
P4 C93 H93 106.6
C93 C94 H94A 109.5
C93 C94 H94B 109.5
H94A C94 H94B 108.0
C95 C94 C93 110.9(5)
C95 C94 H94A 109.5
C95 C94 H94B 109.5
C94 C95 H95A 109.4
C94 C95 H95B 109.4
H95A C95 H95B 108.0
C96 C95 C94 111.2(7)
C96 C95 H95A 109.4
C96 C95 H95B 109.4
C95 C96 H96A 109.2
C95 C96 H96B 109.2
C95 C96 C97 112.1(6)
H96A C96 H96B 107.9
C97 C96 H96A 109.2
C97 C96 H96B 109.2
C96 C97 H97A 109.5
C96 C97 H97B 109.5
C96 C97 C98 110.7(5)
H97A C97 H97B 108.1
C98 C97 H97A 109.5
C98 C97 H97B 109.5
C93 C98 C97 110.4(7)
C93 C98 H98A 109.6
C93 C98 H98B 109.6
C97 C98 H98A 109.6
C97 C98 H98B 109.6
H98A C98 H98B 108.1
C100 C99 H99 106.0
C100 C99 P4 111.2(4)
C104 C99 H99 106.0
C104 C99 C100 108.5(5)
C104 C99 P4 118.4(5)
P4 C99 H99 106.0
C99 C100 H10A 109.5
C99 C100 H10B 109.5
H10A C100 H10B 108.1
C101 C100 C99 110.7(5)
C101 C100 H10A 109.5
C101 C100 H10B 109.5
C100 C101 H10C 109.1
C100 C101 H10D 109.1
H10C C101 H10D 107.9
C102 C101 C100 112.3(7)
C102 C101 H10C 109.1
C102 C101 H10D 109.1
C101 C102 H10E 109.0
C101 C102 H10F 109.0
C101 C102 C103 112.8(7)
H10E C102 H10F 107.8
C103 C102 H10E 109.0
C103 C102 H10F 109.0
C102 C103 H10G 109.0
C102 C103 H10H 109.0
C102 C103 C104 112.9(6)
H10G C103 H10H 107.8
C104 C103 H10G 109.0
C104 C103 H10H 109.0
C99 C104 H10I 109.6
C99 C104 H10J 109.6
C103 C104 C99 110.1(6)
C103 C104 H10I 109.6
C103 C104 H10J 109.6
H10I C104 H10J 108.2
C106 C105 C110 116.0(5)
C106 C105 B2 120.9(5)
C110 C105 B2 122.9(5)
C105 C106 H106 119.1
C105 C106 C107 121.7(5)
C107 C106 H106 119.1
C106 C107 C111 119.1(5)
C108 C107 C106 121.1(5)
C108 C107 C111 119.8(5)
C107 C108 H108 121.0
C107 C108 C109 118.1(5)
C109 C108 H108 121.0
C108 C109 C110 121.2(5)
C108 C109 C112 120.7(5)
C110 C109 C112 118.1(5)
C105 C110 H110 119.1
C109 C110 C105 121.8(5)
C109 C110 H110 119.1
F25 C111 C107 114.2(6)
F25 C111 F27 101.2(7)
F26 C111 C107 113.8(6)
F26 C111 F25 107.8(8)
F26 C111 F27 107.3(8)
F27 C111 C107 111.6(6)
F25A C111 C107 113.9(8)
F25A C111 F27A 118.6(10)
F25A C111 F26A 104.1(10)
F27A C111 C107 112.1(7)
F27A C111 F26A 97.1(9)
F26A C111 C107 108.8(7)
F28 C112 C109 111.6(5)
F29 C112 F28 105.4(5)
F29 C112 C109 113.0(5)
F30 C112 F28 105.6(5)
F30 C112 F29 107.8(5)
F30 C112 C109 112.9(5)
C114 C113 C118 116.7(5)
C114 C113 B2 123.5(5)
C118 C113 B2 119.7(5)
C113 C114 H114 119.4
C115 C114 C113 121.2(5)
C115 C114 H114 119.4
C114 C115 C119 118.7(5)
C116 C115 C114 121.1(5)
C116 C115 C119 120.3(5)
C115 C116 H116 120.8
C117 C116 C115 118.4(5)
C117 C116 H116 120.8
C116 C117 C118 121.0(5)
C116 C117 C120 119.1(5)
C118 C117 C120 119.9(5)
C113 C118 H118 119.2
C117 C118 C113 121.6(5)
C117 C118 H118 119.2
F31 C119 C115 112.9(6)
F31 C119 F32 103.0(5)
F32 C119 C115 112.6(6)
F33 C119 C115 115.2(5)
F33 C119 F31 106.6(7)
F33 C119 F32 105.5(7)
F34 C120 C117 109.6(7)
F35 C120 C117 114.4(7)
F35 C120 F34 104.3(9)
F35 C120 F36 112.3(10)
F36 C120 C117 111.9(8)
F36 C120 F34 103.5(9)
F34A C120 C117 110.9(7)
F34A C120 F36A 107.1(8)
F34A C120 F35A 110.6(8)
F36A C120 C117 112.7(6)
F35A C120 C117 113.0(6)
F35A C120 F36A 102.3(8)
F35B C120 C117 113.6(9)
F35B C120 F34B 106.6(11)
F36B C120 C117 116.1(9)
F36B C120 F35B 104.1(12)
F36B C120 F34B 104.8(12)
F34B C120 C117 110.8(8)
C122 C121 C126 115.4(5)
C122 C121 B2 122.5(4)
C126 C121 B2 121.7(4)
C121 C122 H122 119.1
C123 C122 C121 121.8(5)
C123 C122 H122 119.1
C122 C123 C124 122.0(5)
C122 C123 C127 120.7(5)
C124 C123 C127 117.2(5)
C123 C124 H124 121.4
C125 C124 C123 117.2(5)
C125 C124 H124 121.4
C124 C125 C126 121.0(5)
C124 C125 C128 120.3(5)
C126 C125 C128 118.7(5)
C121 C126 H126 118.8
C125 C126 C121 122.4(5)
C125 C126 H126 118.8
F37 C127 F38 105.5(6)
F37 C127 C123 112.3(6)
F38 C127 C123 112.5(6)
F39 C127 F37 106.4(6)
F39 C127 F38 105.3(6)
F39 C127 C123 114.1(5)
F40 C128 F41 106.2(6)
F40 C128 C125 112.4(5)
F41 C128 C125 112.3(5)
F42 C128 F40 107.0(6)
F42 C128 F41 107.3(6)
F42 C128 C125 111.3(5)
C130 C129 C134 115.2(5)
C130 C129 B2 121.7(4)
C134 C129 B2 122.6(4)
C129 C130 H130 118.8
C131 C130 C129 122.4(5)
C131 C130 H130 118.8
C130 C131 C135 119.1(5)
C132 C131 C130 121.5(5)
C132 C131 C135 119.4(5)
C131 C132 H132 121.0
C131 C132 C133 118.0(5)
C133 C132 H132 121.0
C132 C133 C134 120.2(5)
C132 C133 C136 119.2(5)
C134 C133 C136 120.6(5)
C129 C134 H134 118.6
C133 C134 C129 122.7(5)
C133 C134 H134 118.6
F43 C135 F44 105.3(6)
F43 C135 F45 107.7(6)
F43 C135 C131 113.2(6)
F44 C135 C131 112.2(5)
F45 C135 F44 103.8(6)
F45 C135 C131 113.8(5)
F46 C136 C133 114.2(7)
F46 C136 F47 109.1(8)
F46 C136 F48 109.6(7)
F47 C136 C133 111.5(5)
F48 C136 C133 110.9(6)
F48 C136 F47 100.7(6)
C45 B1 C37 105.4(4)
C53 B1 C37 113.2(4)
C53 B1 C45 110.1(4)
C53 B1 C61 103.6(4)
C61 B1 C37 110.6(4)
C61 B1 C45 114.1(4)
C105 B2 C113 105.5(4)
C121 B2 C105 113.2(4)
C121 B2 C113 109.8(4)
C121 B2 C129 103.7(5)
C129 B2 C105 110.6(4)
C129 B2 C113 114.2(4)
C69 Rh2 C70 35.2(3)
C69 Rh2 C73 88.0(3)
C69 Rh2 C74 79.5(3)
C69 Rh2 P3 95.40(19)
C69 Rh2 P4 148.1(2)
C70 Rh2 P3 86.08(18)
C70 Rh2 P4 174.90(19)
C73 Rh2 C70 78.8(3)
C73 Rh2 C74 36.7(3)
C73 Rh2 P3 148.6(2)
C73 Rh2 P4 96.77(19)
C74 Rh2 C70 92.2(3)
C74 Rh2 P3 173.07(19)
C74 Rh2 P4 85.62(19)
P4 Rh2 P3 96.58(6)
C77 P3 Rh2 109.6(2)
C83 P3 C77 104.6(3)
C83 P3 Rh2 111.0(2)
C83 P3 C89 99.3(3)
C89 P3 C77 107.6(4)
C89 P3 Rh2 123.0(2)
C93 P4 C99 108.5(3)
C93 P4 Rh2 109.0(2)
C99 P4 Rh2 109.8(2)
C92 P4 C93 104.1(3)
C92 P4 C99 102.7(3)
C92 P4 Rh2 122.0(2)
P3 C89 H89A 106.3
P3 C89 H89B 106.3
H89A C89 H89B 106.4
C90 C89 P3 124.3(6)
C90 C89 H89A 106.3
C90 C89 H89B 106.3
C89 C90 H90A 109.0
C89 C90 H90B 109.0
C89 C90 C91 112.8(6)
H90A C90 H90B 107.8
C91 C90 H90A 109.0
C91 C90 H90B 109.0
C90 C91 H91A 109.1
C90 C91 H91B 109.1
C90 C91 C92 112.7(7)
H91A C91 H91B 107.8
C92 C91 H91A 109.1
C92 C91 H91B 109.1
P4 C92 H92A 109.0
P4 C92 H92B 109.0
C91 C92 P4 113.0(5)
C91 C92 H92A 109.0
C91 C92 H92B 109.0
H92A C92 H92B 107.8
P4B Rh2A P4A 95.6(6)
C89A P4B Rh2A 122.3(17)
C92A P4A Rh2A 122(2)
H90C C90A H90D 106.8
C89A C90A H90C 107.0
C89A C90A H90D 107.0
C89A C90A C91A 121(4)
C91A C90A H90C 107.0
C91A C90A H90D 107.0
P4B C89A H89C 110.4
P4B C89A H89D 110.4
C90A C89A P4B 107(3)
C90A C89A H89C 110.4
C90A C89A H89D 110.4
H89C C89A H89D 108.6
C90A C91A H91C 111.1
C90A C91A H91D 111.1
H91C C91A H91D 109.1
C92A C91A C90A 103(4)
C92A C91A H91C 111.1
C92A C91A H91D 111.1
P4A C92A H92C 108.7
P4A C92A H92D 108.7
C91A C92A P4A 114(4)
C91A C92A H92C 108.7
C91A C92A H92D 108.7
H92C C92A H92D 107.6

loop_
_geom_bond_atom_site_label_1
_geom_bond_atom_site_label_2
_geom_bond_distance
Rh1 P1 2.3595(14)
Rh1 P2 2.3755(13)
Rh1 C1 2.224(7)
Rh1 C2 2.236(6)
Rh1 C5 2.233(7)
Rh1 C6 2.236(6)
P1 C9 1.855(5)
P1 C15 1.855(6)
P1 C21 1.849(6)
P2 C24 1.846(6)
P2 C25 1.854(5)
P2 C31 1.852(5)
F4 C44 1.340(7)
F5 C44 1.317(7)
F6 C44 1.324(7)
F19 C67 1.339(9)
F20 C67 1.334(8)
F21 C67 1.319(8)
F28 C112 1.338(7)
F29 C112 1.334(7)
F30 C112 1.321(7)
F37 C127 1.315(8)
F38 C127 1.336(8)
F39 C127 1.315(8)
F40 C128 1.330(8)
F41 C128 1.330(8)
F42 C128 1.325(8)
F43 C135 1.306(9)
F44 C135 1.346(8)
F45 C135 1.323(8)
C1 H1 1.0000
C1 C2 1.363(11)
C1 C8 1.494(11)
C2 H2 1.0000
C2 C3 1.519(12)
C3 H3A 0.9900
C3 H3B 0.9900
C3 C4 1.491(13)
C4 H4A 0.9900
C4 H4B 0.9900
C4 C5 1.494(10)
C5 H5 1.0000
C5 C6 1.352(11)
C6 H6 1.0000
C6 C7 1.533(11)
C7 H7A 0.9900
C7 H7B 0.9900
C7 C8 1.521(12)
C8 H8A 0.9900
C8 H8B 0.9900
C9 H9 1.0000
C9 C10 1.527(8)
C9 C14 1.531(9)
C10 H10K 0.9900
C10 H10L 0.9900
C10 C11 1.544(8)
C11 H11A 0.9900
C11 H11B 0.9900
C11 C12 1.530(11)
C12 H12A 0.9900
C12 H12B 0.9900
C12 C13 1.515(11)
C13 H13A 0.9900
C13 H13B 0.9900
C13 C14 1.534(9)
C14 H14A 0.9900
C14 H14B 0.9900
C15 H15 1.0000
C15 C16 1.548(9)
C15 C20 1.552(8)
C16 H16A 0.9900
C16 H16B 0.9900
C16 C17 1.521(10)
C17 H17A 0.9900
C17 H17B 0.9900
C17 C18 1.527(11)
C18 H18A 0.9900
C18 H18B 0.9900
C18 C19 1.487(12)
C19 H19A 0.9900
C19 H19B 0.9900
C19 C20 1.530(10)
C20 H20A 0.9900
C20 H20B 0.9900
C21 H21A 0.9900
C21 H21B 0.9900
C21 C22 1.520(8)
C22 H22A 0.9900
C22 H22B 0.9900
C22 C23 1.512(8)
C23 H23A 0.9900
C23 H23B 0.9900
C23 C24 1.503(8)
C24 H24A 0.9900
C24 H24B 0.9900
C25 H25 1.0000
C25 C26 1.553(7)
C25 C30 1.523(7)
C26 H26A 0.9900
C26 H26B 0.9900
C26 C27 1.526(8)
C27 H27A 0.9900
C27 H27B 0.9900
C27 C28 1.529(10)
C28 H28A 0.9900
C28 H28B 0.9900
C28 C29 1.504(10)
C29 H29A 0.9900
C29 H29B 0.9900
C29 C30 1.524(8)
C30 H30A 0.9900
C30 H30B 0.9900
C31 H31 1.0000
C31 C32 1.534(8)
C31 C36 1.535(9)
C32 H32A 0.9900
C32 H32B 0.9900
C32 C33 1.543(8)
C33 H33A 0.9900
C33 H33B 0.9900
C33 C34 1.529(11)
C34 H34A 0.9900
C34 H34B 0.9900
C34 C35 1.511(11)
C35 H35A 0.9900
C35 H35B 0.9900
C35 C36 1.546(9)
C36 H36A 0.9900
C36 H36B 0.9900
C37 C38 1.408(7)
C37 C42 1.397(7)
C37 B1 1.650(7)
C38 H38 0.9500
C38 C39 1.388(7)
C39 C40 1.384(8)
C39 C43 1.497(8)
C40 H40 0.9500
C40 C41 1.364(8)
C41 C42 1.390(7)
C41 C44 1.507(7)
C42 H42 0.9500
C43 F1 1.329(7)
C43 F2 1.290(7)
C43 F3 1.333(7)
C43 F2A 1.312(8)
C43 F1A 1.336(8)
C43 F3A 1.291(8)
C45 C46 1.388(7)
C45 C50 1.407(8)
C45 B1 1.642(7)
C46 H46 0.9500
C46 C47 1.412(8)
C47 C48 1.390(9)
C47 C51 1.498(8)
C48 H48 0.9500
C48 C49 1.379(8)
C49 C50 1.396(7)
C49 C52 1.498(9)
C50 H50 0.9500
C51 F7 1.343(9)
C51 F8 1.285(9)
C51 F9 1.343(8)
C52 F10 1.317(8)
C52 F11 1.334(7)
C52 F12 1.329(7)
C52 F11A 1.317(7)
C52 F12A 1.321(8)
C52 F10A 1.338(8)
C53 C54 1.408(7)
C53 C58 1.403(7)
C53 B1 1.640(7)
C54 H54 0.9500
C54 C55 1.393(8)
C55 C56 1.400(8)
C55 C59 1.487(8)
C56 H56 0.9500
C56 C57 1.374(8)
C57 C58 1.403(8)
C57 C60 1.513(7)
C58 H58 0.9500
C59 F13 1.282(9)
C59 F14 1.328(8)
C59 F15 1.341(8)
C60 F16 1.303(9)
C60 F17 1.329(9)
C60 F18 1.297(8)
C61 C62 1.408(7)
C61 C66 1.394(7)
C61 B1 1.640(7)
C62 H62 0.9500
C62 C63 1.408(8)
C63 C64 1.383(8)
C63 C67 1.505(8)
C64 H64 0.9500
C64 C65 1.388(8)
C65 C66 1.394(8)
C65 C68 1.486(8)
C66 H66 0.9500
C68 F22 1.295(10)
C68 F23 1.361(9)
C68 F24 1.341(9)
C69 H69 1.0000
C69 C70 1.353(11)
C69 C76 1.528(10)
C69 Rh2 2.196(7)
C70 H70 1.0000
C70 C71 1.532(11)
C70 Rh2 2.271(6)
C71 H71A 0.9900
C71 H71B 0.9900
C71 C72 1.480(12)
C72 H72A 0.9900
C72 H72B 0.9900
C72 C73 1.474(10)
C73 H73 1.0000
C73 C74 1.402(11)
C73 Rh2 2.220(7)
C74 H74 1.0000
C74 C75 1.496(11)
C74 Rh2 2.229(6)
C75 H75A 0.9900
C75 H75B 0.9900
C75 C76 1.442(12)
C76 H76A 0.9900
C76 H76B 0.9900
C77 H77 1.0000
C77 C78 1.546(9)
C77 C82 1.533(9)
C77 P3 1.871(7)
C78 H78A 0.9900
C78 H78B 0.9900
C78 C79 1.539(11)
C79 H79A 0.9900
C79 H79B 0.9900
C79 C80 1.527(12)
C80 H80A 0.9900
C80 H80B 0.9900
C80 C81 1.520(12)
C81 H81A 0.9900
C81 H81B 0.9900
C81 C82 1.534(9)
C82 H82A 0.9900
C82 H82B 0.9900
C83 H83 1.0000
C83 C84 1.554(8)
C83 C88 1.526(7)
C83 P3 1.846(5)
C84 H84A 0.9900
C84 H84B 0.9900
C84 C85 1.524(9)
C85 H85A 0.9900
C85 H85B 0.9900
C85 C86 1.511(10)
C86 H86A 0.9900
C86 H86B 0.9900
C86 C87 1.514(11)
C87 H87A 0.9900
C87 H87B 0.9900
C87 C88 1.527(9)
C88 H88A 0.9900
C88 H88B 0.9900
C93 H93 1.0000
C93 C94 1.540(8)
C93 C98 1.531(9)
C93 P4 1.846(6)
C94 H94A 0.9900
C94 H94B 0.9900
C94 C95 1.536(9)
C95 H95A 0.9900
C95 H95B 0.9900
C95 C96 1.505(12)
C96 H96A 0.9900
C96 H96B 0.9900
C96 C97 1.521(11)
C97 H97A 0.9900
C97 H97B 0.9900
C97 C98 1.532(10)
C98 H98A 0.9900
C98 H98B 0.9900
C99 H99 1.0000
C99 C100 1.545(8)
C99 C104 1.537(8)
C99 P4 1.860(6)
C100 H10A 0.9900
C100 H10B 0.9900
C100 C101 1.523(9)
C101 H10C 0.9900
C101 H10D 0.9900
C101 C102 1.478(11)
C102 H10E 0.9900
C102 H10F 0.9900
C102 C103 1.482(11)
C103 H10G 0.9900
C103 H10H 0.9900
C103 C104 1.528(10)
C104 H10I 0.9900
C104 H10J 0.9900
C105 C106 1.393(8)
C105 C110 1.403(7)
C105 B2 1.643(7)
C106 H106 0.9500
C106 C107 1.408(8)
C107 C108 1.372(9)
C107 C111 1.498(8)
C108 H108 0.9500
C108 C109 1.382(8)
C109 C110 1.396(7)
C109 C112 1.504(8)
C110 H110 0.9500
C111 F25 1.348(7)
C111 F26 1.310(7)
C111 F27 1.351(7)
C111 F25A 1.318(8)
C111 F27A 1.330(7)
C111 F26A 1.362(8)
C113 C114 1.399(8)
C113 C118 1.401(8)
C113 B2 1.645(7)
C114 H114 0.9500
C114 C115 1.396(8)
C115 C116 1.390(9)
C115 C119 1.493(8)
C116 H116 0.9500
C116 C117 1.372(9)
C117 C118 1.398(8)
C117 C120 1.508(8)
C118 H118 0.9500
C119 F31 1.329(8)
C119 F32 1.337(8)
C119 F33 1.268(9)
C120 F34 1.354(8)
C120 F35 1.340(7)
C120 F36 1.346(8)
C120 F34A 1.335(7)
C120 F36A 1.363(7)
C120 F35A 1.352(7)
C120 F35B 1.350(8)
C120 F36B 1.346(8)
C120 F34B 1.356(8)
C121 C122 1.407(7)
C121 C126 1.410(7)
C121 B2 1.633(8)
C122 H122 0.9500
C122 C123 1.384(8)
C123 C124 1.395(8)
C123 C127 1.509(8)
C124 H124 0.9500
C124 C125 1.388(8)
C125 C126 1.394(8)
C125 C128 1.508(7)
C126 H126 0.9500
C129 C130 1.404(7)
C129 C134 1.407(7)
C129 B2 1.635(8)
C130 H130 0.9500
C130 C131 1.390(8)
C131 C132 1.382(8)
C131 C135 1.498(8)
C132 H132 0.9500
C132 C133 1.396(8)
C133 C134 1.402(8)
C133 C136 1.478(8)
C134 H134 0.9500
C136 F46 1.252(10)
C136 F47 1.348(9)
C136 F48 1.334(9)
Rh2 P3 2.3723(17)
Rh2 P4 2.3556(17)
P3 C89 1.848(8)
P4 C92 1.841(7)
C89 H89A 0.9900
C89 H89B 0.9900
C89 C90 1.492(9)
C90 H90A 0.9900
C90 H90B 0.9900
C90 C91 1.510(8)
C91 H91A 0.9900
C91 H91B 0.9900
C91 C92 1.511(9)
C92 H92A 0.9900
C92 H92B 0.9900
Rh2A P4B 2.342(13)
Rh2A P4A 2.371(13)
P4B C89A 1.83(2)
P4A C92A 1.85(2)
C90A H90C 0.9900
C90A H90D 0.9900
C90A C89A 1.508(17)
C90A C91A 1.523(17)
C89A H89C 0.9900
C89A H89D 0.9900
C91A H91C 0.9900
C91A H91D 0.9900
C91A C92A 1.507(17)
C92A H92C 0.9900
C92A H92D 0.9900

loop_
_geom_torsion_atom_site_label_1
_geom_torsion_atom_site_label_2
_geom_torsion_atom_site_label_3
_geom_torsion_atom_site_label_4
_geom_torsion
Rh1 P1 C9 C10 -36.7(5)
Rh1 P1 C9 C14 -162.7(4)
Rh1 P1 C15 C16 -175.1(5)
Rh1 P1 C15 C20 59.1(5)
Rh1 P1 C21 C22 -47.7(5)
Rh1 P2 C24 C23 69.2(6)
Rh1 P2 C25 C26 64.9(4)
Rh1 P2 C25 C30 -168.0(4)
Rh1 P2 C31 C32 -36.8(5)
Rh1 P2 C31 C36 -164.8(4)
Rh1 C1 C2 C3 99.9(7)
Rh1 C1 C8 C7 8.2(11)
Rh1 C2 C3 C4 37.4(9)
Rh1 C5 C6 C7 101.7(8)
Rh1 C6 C7 C8 36.2(10)
P1 C9 C10 C11 171.9(5)
P1 C9 C14 C13 -176.2(4)
P1 C15 C16 C17 174.5(6)
P1 C15 C20 C19 -168.0(6)
P1 C21 C22 C23 115.9(5)
P2 C25 C26 C27 -169.1(5)
P2 C25 C30 C29 176.3(5)
P2 C31 C32 C33 166.5(5)
P2 C31 C36 C35 -169.9(4)
C1 C2 C3 C4 -43.1(12)
C2 C1 C8 C7 92.1(11)
C2 C3 C4 C5 -32.3(12)
C3 C4 C5 Rh1 10.1(11)
C3 C4 C5 C6 93.1(12)
C4 C5 C6 Rh1 -105.4(8)
C4 C5 C6 C7 -3.8(13)
C5 C6 C7 C8 -46.2(12)
C6 C7 C8 C1 -29.8(12)
C8 C1 C2 Rh1 -106.2(7)
C8 C1 C2 C3 -6.3(12)
C9 P1 C15 C16 -55.1(6)
C9 P1 C15 C20 179.0(5)
C9 P1 C21 C22 -171.0(4)
C9 C10 C11 C12 57.1(9)
C10 C9 C14 C13 57.5(6)
C10 C11 C12 C13 -54.9(9)
C11 C12 C13 C14 54.8(9)
C12 C13 C14 C9 -56.5(8)
C14 C9 C10 C11 -58.0(8)
C15 P1 C9 C10 -156.6(5)
C15 P1 C9 C14 77.3(5)
C15 P1 C21 C22 76.9(5)
C15 C16 C17 C18 54.5(13)
C16 C15 C20 C19 61.5(9)
C16 C17 C18 C19 -53.4(14)
C17 C18 C19 C20 55.2(11)
C18 C19 C20 C15 -60.3(9)
C20 C15 C16 C17 -58.0(9)
C21 P1 C9 C10 93.8(5)
C21 P1 C9 C14 -32.3(5)
C21 P1 C15 C16 53.6(6)
C21 P1 C15 C20 -72.3(6)
C21 C22 C23 C24 -57.7(7)
C22 C23 C24 P2 -45.7(7)
C24 P2 C25 C26 -66.7(5)
C24 P2 C25 C30 60.4(5)
C24 P2 C31 C32 100.5(5)
C24 P2 C31 C36 -27.5(5)
C25 P2 C24 C23 -169.4(5)
C25 P2 C31 C32 -154.3(5)
C25 P2 C31 C36 77.7(5)
C25 C26 C27 C28 -57.3(8)
C26 C25 C30 C29 -57.2(7)
C26 C27 C28 C29 55.2(9)
C27 C28 C29 C30 -54.6(9)
C28 C29 C30 C25 56.2(8)
C30 C25 C26 C27 58.5(7)
C31 P2 C24 C23 -60.0(5)
C31 P2 C25 C26 -177.7(4)
C31 P2 C25 C30 -50.7(5)
C31 C32 C33 C34 56.8(8)
C32 C31 C36 C35 60.3(6)
C32 C33 C34 C35 -52.5(8)
C33 C34 C35 C36 53.5(8)
C34 C35 C36 C31 -57.4(8)
C36 C31 C32 C33 -61.0(7)
C37 C38 C39 C40 -1.7(9)
C37 C38 C39 C43 178.6(5)
C38 C37 C42 C41 -3.0(7)
C38 C37 B1 C45 -83.6(5)
C38 C37 B1 C53 155.9(5)
C38 C37 B1 C61 40.2(6)
C38 C39 C40 C41 0.0(8)
C38 C39 C43 F1 16.7(9)
C38 C39 C43 F2 -108.7(8)
C38 C39 C43 F3 128.5(7)
C38 C39 C43 F2A -167.9(10)
C38 C39 C43 F1A -59.6(9)
C38 C39 C43 F3A 60.9(12)
C39 C40 C41 C42 0.2(8)
C39 C40 C41 C44 179.8(5)
C40 C39 C43 F1 -163.0(7)
C40 C39 C43 F2 71.6(9)
C40 C39 C43 F3 -51.1(8)
C40 C39 C43 F2A 12.4(11)
C40 C39 C43 F1A 120.7(9)
C40 C39 C43 F3A -118.8(11)
C40 C41 C42 C37 1.4(8)
C40 C41 C44 F4 -116.1(6)
C40 C41 C44 F5 3.0(8)
C40 C41 C44 F6 126.9(6)
C42 C37 C38 C39 3.1(8)
C42 C37 B1 C45 90.9(5)
C42 C37 B1 C53 -29.5(7)
C42 C37 B1 C61 -145.3(5)
C42 C41 C44 F4 63.6(7)
C42 C41 C44 F5 -177.3(5)
C42 C41 C44 F6 -53.4(7)
C43 C39 C40 C41 179.7(5)
C44 C41 C42 C37 -178.3(5)
C45 C46 C47 C48 1.3(8)
C45 C46 C47 C51 -178.6(5)
C46 C45 C50 C49 3.2(8)
C46 C45 B1 C37 95.2(6)
C46 C45 B1 C53 -142.3(5)
C46 C45 B1 C61 -26.4(7)
C46 C47 C48 C49 1.6(9)
C46 C47 C51 F7 43.7(8)
C46 C47 C51 F8 -78.4(9)
C46 C47 C51 F9 159.3(6)
C47 C48 C49 C50 -2.0(9)
C47 C48 C49 C52 179.1(5)
C48 C47 C51 F7 -136.2(6)
C48 C47 C51 F8 101.7(9)
C48 C47 C51 F9 -20.5(9)
C48 C49 C50 C45 -0.5(9)
C48 C49 C52 F10 76.6(10)
C48 C49 C52 F11 -43.4(10)
C48 C49 C52 F12 -161.3(9)
C48 C49 C52 F11A 4.7(12)
C48 C49 C52 F12A -126.5(10)
C48 C49 C52 F10A 117.4(9)
C50 C45 C46 C47 -3.6(8)
C50 C45 B1 C37 -80.8(5)
C50 C45 B1 C53 41.6(6)
C50 C45 B1 C61 157.6(5)
C50 C49 C52 F10 -102.3(9)
C50 C49 C52 F11 137.7(8)
C50 C49 C52 F12 19.8(11)
C50 C49 C52 F11A -174.2(10)
C50 C49 C52 F12A 54.6(11)
C50 C49 C52 F10A -61.5(9)
C51 C47 C48 C49 -178.5(6)
C52 C49 C50 C45 178.4(5)
C53 C54 C55 C56 0.2(9)
C53 C54 C55 C59 -177.0(6)
C54 C53 C58 C57 2.5(8)
C54 C53 B1 C37 -36.3(7)
C54 C53 B1 C45 -154.0(5)
C54 C53 B1 C61 83.6(6)
C54 C55 C56 C57 1.6(9)
C54 C55 C59 F13 93.6(9)
C54 C55 C59 F14 -143.9(6)
C54 C55 C59 F15 -28.6(10)
C55 C56 C57 C58 -1.3(9)
C55 C56 C57 C60 178.7(6)
C56 C55 C59 F13 -83.6(9)
C56 C55 C59 F14 38.9(9)
C56 C55 C59 F15 154.2(7)
C56 C57 C58 C53 -0.8(9)
C56 C57 C60 F16 113.6(8)
C56 C57 C60 F17 -130.0(7)
C56 C57 C60 F18 -11.0(10)
C58 C53 C54 C55 -2.2(8)
C58 C53 B1 C37 150.9(5)
C58 C53 B1 C45 33.2(7)
C58 C53 B1 C61 -89.2(6)
C58 C57 C60 F16 -66.4(9)
C58 C57 C60 F17 50.0(9)
C58 C57 C60 F18 169.0(6)
C59 C55 C56 C57 178.8(6)
C60 C57 C58 C53 179.2(6)
C61 C62 C63 C64 -1.1(10)
C61 C62 C63 C67 177.8(6)
C62 C61 C66 C65 -2.2(9)
C62 C61 B1 C37 33.6(7)
C62 C61 B1 C45 152.2(5)
C62 C61 B1 C53 -88.0(6)
C62 C63 C64 C65 -0.7(10)
C62 C63 C67 F19 -69.2(8)
C62 C63 C67 F20 49.4(9)
C62 C63 C67 F21 170.4(6)
C63 C64 C65 C66 1.1(10)
C63 C64 C65 C68 176.7(6)
C64 C63 C67 F19 109.7(8)
C64 C63 C67 F20 -131.8(7)
C64 C63 C67 F21 -10.7(10)
C64 C65 C66 C61 0.4(10)
C64 C65 C68 F22 -89.1(9)
C64 C65 C68 F23 149.4(7)
C64 C65 C68 F24 33.2(10)
C66 C61 C62 C63 2.5(8)
C66 C61 B1 C37 -155.0(5)
C66 C61 B1 C45 -36.4(7)
C66 C61 B1 C53 83.4(6)
C66 C65 C68 F22 86.6(9)
C66 C65 C68 F23 -34.9(10)
C66 C65 C68 F24 -151.1(6)
C67 C63 C64 C65 -179.6(6)
C68 C65 C66 C61 -175.1(6)
C69 C70 C71 C72 -45.2(13)
C70 C69 C76 C75 89.1(12)
C70 C71 C72 C73 -27.2(14)
C71 C72 C73 C74 90.0(12)
C71 C72 C73 Rh2 7.3(12)
C72 C73 C74 C75 -7.9(12)
C72 C73 C74 Rh2 -107.0(7)
C73 C74 C75 C76 -46.8(13)
C74 C75 C76 C69 -24.8(14)
C76 C69 C70 C71 -8.6(12)
C76 C69 C70 Rh2 -106.1(7)
C77 C78 C79 C80 -56.7(8)
C77 P3 C89 C90 -58.8(7)
C78 C77 C82 C81 -60.7(8)
C78 C77 P3 C83 80.0(5)
C78 C77 P3 Rh2 -160.9(4)
C78 C77 P3 C89 -24.9(5)
C78 C79 C80 C81 55.0(9)
C79 C80 C81 C82 -55.2(9)
C80 C81 C82 C77 58.7(9)
C82 C77 C78 C79 59.1(7)
C82 C77 P3 C83 -151.2(5)
C82 C77 P3 Rh2 -32.1(6)
C82 C77 P3 C89 103.8(6)
C83 C84 C85 C86 -57.9(8)
C83 P3 C89 C90 -167.5(6)
C84 C83 C88 C87 -57.9(7)
C84 C83 P3 C77 -177.3(5)
C84 C83 P3 Rh2 64.6(5)
C84 C83 P3 C89 -66.2(5)
C84 C85 C86 C87 55.2(9)
C85 C86 C87 C88 -54.2(9)
C86 C87 C88 C83 55.6(9)
C88 C83 C84 C85 59.6(7)
C88 C83 P3 C77 -50.3(6)
C88 C83 P3 Rh2 -168.4(4)
C88 C83 P3 C89 60.8(6)
C93 C94 C95 C96 55.8(9)
C93 P4 C92 C91 -168.7(5)
C94 C93 C98 C97 58.8(7)
C94 C93 P4 C99 -160.9(5)
C94 C93 P4 Rh2 -41.3(5)
C94 C93 P4 C92 90.3(5)
C94 C95 C96 C97 -54.5(9)
C95 C96 C97 C98 55.6(9)
C96 C97 C98 C93 -57.7(8)
C98 C93 C94 C95 -57.8(8)
C98 C93 P4 C99 73.6(5)
C98 C93 P4 Rh2 -166.8(4)
C98 C93 P4 C92 -35.2(5)
C99 C100 C101 C102 -55.7(10)
C99 P4 C92 C91 78.3(5)
C100 C99 C104 C103 -57.2(8)
C100 C99 P4 C93 178.1(5)
C100 C99 P4 Rh2 59.1(5)
C100 C99 P4 C92 -72.1(5)
C100 C101 C102 C103 52.6(11)
C101 C102 C103 C104 -52.9(12)
C102 C103 C104 C99 55.6(10)
C104 C99 C100 C101 57.7(8)
C104 C99 P4 C93 -55.3(6)
C104 C99 P4 Rh2 -174.3(4)
C104 C99 P4 C92 54.5(6)
C105 C106 C107 C108 -1.9(9)
C105 C106 C107 C111 179.3(5)
C106 C105 C110 C109 -2.5(8)
C106 C105 B2 C113 -85.8(6)
C106 C105 B2 C121 154.1(5)
C106 C105 B2 C129 38.2(7)
C106 C107 C108 C109 0.3(9)
C106 C107 C111 F25 14.8(10)
C106 C107 C111 F26 -109.6(9)
C106 C107 C111 F27 128.8(7)
C106 C107 C111 F25A 50.1(11)
C106 C107 C111 F27A -171.7(9)
C106 C107 C111 F26A -65.5(9)
C107 C108 C109 C110 0.1(8)
C107 C108 C109 C112 179.4(5)
C108 C107 C111 F25 -164.0(8)
C108 C107 C111 F26 71.7(10)
C108 C107 C111 F27 -49.9(9)
C108 C107 C111 F25A -128.6(10)
C108 C107 C111 F27A 9.5(11)
C108 C107 C111 F26A 115.8(9)
C108 C109 C110 C105 1.1(8)
C108 C109 C112 F28 -115.6(6)
C108 C109 C112 F29 3.0(8)
C108 C109 C112 F30 125.7(6)
C110 C105 C106 C107 2.9(8)
C110 C105 B2 C113 89.3(6)
C110 C105 B2 C121 -30.8(7)
C110 C105 B2 C129 -146.8(5)
C110 C109 C112 F28 63.8(7)
C110 C109 C112 F29 -177.7(5)
C110 C109 C112 F30 -54.9(7)
C111 C107 C108 C109 179.0(5)
C112 C109 C110 C105 -178.3(5)
C113 C114 C115 C116 1.3(8)
C113 C114 C115 C119 -179.1(5)
C114 C113 C118 C117 3.0(8)
C114 C113 B2 C105 97.1(6)
C114 C113 B2 C121 -140.6(5)
C114 C113 B2 C129 -24.6(7)
C114 C115 C116 C117 0.6(9)
C114 C115 C119 F31 37.8(8)
C114 C115 C119 F32 154.0(6)
C114 C115 C119 F33 -85.0(9)
C115 C116 C117 C118 -0.7(9)
C115 C116 C117 C120 178.8(5)
C116 C115 C119 F31 -142.6(6)
C116 C115 C119 F32 -26.4(9)
C116 C115 C119 F33 94.6(8)
C116 C117 C118 C113 -1.2(9)
C116 C117 C120 F34 118.0(9)
C116 C117 C120 F35 1.3(12)
C116 C117 C120 F36 -127.9(10)
C116 C117 C120 F34A 84.0(10)
C116 C117 C120 F36A -156.0(8)
C116 C117 C120 F35A -40.7(10)
C116 C117 C120 F35B -76.6(13)
C116 C117 C120 F36B 162.7(13)
C116 C117 C120 F34B 43.4(13)
C118 C113 C114 C115 -3.0(8)
C118 C113 B2 C105 -79.6(6)
C118 C113 B2 C121 42.7(7)
C118 C113 B2 C129 158.7(5)
C118 C117 C120 F34 -62.5(10)
C118 C117 C120 F35 -179.2(11)
C118 C117 C120 F36 51.6(11)
C118 C117 C120 F34A -96.5(9)
C118 C117 C120 F36A 23.5(10)
C118 C117 C120 F35A 138.8(9)
C118 C117 C120 F35B 102.9(12)
C118 C117 C120 F36B -17.8(14)
C118 C117 C120 F34B -137.1(12)
C119 C115 C116 C117 -179.0(6)
C120 C117 C118 C113 179.3(5)
C121 C122 C123 C124 0.6(9)
C121 C122 C123 C127 -175.9(5)
C122 C121 C126 C125 1.4(8)
C122 C121 B2 C105 -36.9(7)
C122 C121 B2 C113 -154.5(5)
C122 C121 B2 C129 83.1(6)
C122 C123 C124 C125 0.7(9)
C122 C123 C127 F37 88.7(8)
C122 C123 C127 F38 -30.1(9)
C122 C123 C127 F39 -150.1(6)
C123 C124 C125 C126 -0.9(9)
C123 C124 C125 C128 -179.5(6)
C124 C123 C127 F37 -88.0(8)
C124 C123 C127 F38 153.1(6)
C124 C123 C127 F39 33.2(8)
C124 C125 C126 C121 -0.2(9)
C124 C125 C128 F40 -6.3(9)
C124 C125 C128 F41 -126.0(6)
C124 C125 C128 F42 113.6(7)
C126 C121 C122 C123 -1.6(8)
C126 C121 B2 C105 150.7(5)
C126 C121 B2 C113 33.1(7)
C126 C121 B2 C129 -89.3(5)
C126 C125 C128 F40 175.0(6)
C126 C125 C128 F41 55.3(8)
C126 C125 C128 F42 -65.0(8)
C127 C123 C124 C125 177.3(5)
C128 C125 C126 C121 178.5(5)
C129 C130 C131 C132 -1.6(9)
C129 C130 C131 C135 178.5(6)
C130 C129 C134 C133 -2.6(8)
C130 C129 B2 C105 33.9(7)
C130 C129 B2 C113 152.7(5)
C130 C129 B2 C121 -87.8(6)
C130 C131 C132 C133 0.4(9)
C130 C131 C135 F43 -71.7(8)
C130 C131 C135 F44 47.4(9)
C130 C131 C135 F45 164.9(6)
C131 C132 C133 C134 -0.3(9)
C131 C132 C133 C136 177.6(6)
C132 C131 C135 F43 108.4(7)
C132 C131 C135 F44 -132.5(6)
C132 C131 C135 F45 -15.0(9)
C132 C133 C134 C129 1.6(9)
C132 C133 C136 F46 -87.8(10)
C132 C133 C136 F47 147.9(7)
C132 C133 C136 F48 36.6(9)
C134 C129 C130 C131 2.6(8)
C134 C129 B2 C105 -155.1(5)
C134 C129 B2 C113 -36.2(7)
C134 C129 B2 C121 83.2(6)
C134 C133 C136 F46 90.1(9)
C134 C133 C136 F47 -34.2(10)
C134 C133 C136 F48 -145.5(6)
C135 C131 C132 C133 -179.7(6)
C136 C133 C134 C129 -176.3(6)
B1 C37 C38 C39 178.0(5)
B1 C37 C42 C41 -177.7(5)
B1 C45 C46 C47 -179.7(5)
B1 C45 C50 C49 179.5(5)
B1 C53 C54 C55 -175.4(5)
B1 C53 C58 C57 175.8(5)
B1 C61 C62 C63 174.4(5)
B1 C61 C66 C65 -174.0(5)
B2 C105 C106 C107 178.3(5)
B2 C105 C110 C109 -177.8(5)
B2 C113 C114 C115 -179.8(5)
B2 C113 C118 C117 179.9(5)
B2 C121 C122 C123 -174.5(5)
B2 C121 C126 C125 174.3(5)
B2 C129 C130 C131 174.3(5)
B2 C129 C134 C133 -174.2(5)
Rh2 C69 C70 C71 97.5(7)
Rh2 C69 C76 C75 2.8(12)
Rh2 C70 C71 C72 32.1(11)
Rh2 C73 C74 C75 99.2(7)
Rh2 C74 C75 C76 33.3(11)
Rh2 P3 C89 C90 69.9(7)
Rh2 P4 C92 C91 -45.1(6)
P3 C77 C78 C79 -170.2(4)
P3 C77 C82 C81 166.8(6)
P3 C83 C84 C85 -167.9(5)
P3 C83 C88 C87 175.2(5)
P3 C89 C90 C91 -45.5(9)
P4 C93 C94 C95 172.0(6)
P4 C93 C98 C97 -175.5(4)
P4 C99 C100 C101 -170.4(5)
P4 C99 C104 C103 174.9(5)
C89 C90 C91 C92 -58.6(10)
C90 C91 C92 P4 113.5(7)
Rh2A P4B C89A C90A 42(5)
Rh2A P4A C92A C91A -90(4)
C90A C91A C92A P4A 51(6)
C89A C90A C91A C92A 67(6)
C91A C90A C89A P4B -122(4)

loop_
_twin_individual_id
_twin_individual_mass_fraction_refined
1 0.560(16)
2 0.440(16)
